data_1571538
loop_
_publ_author_name
'Zheng, Xuejuan'
'Huang, Fanping'
'Li, Xinyuan'
'Zhuo, Kaiyue'
'Chen, Dafa'
'Luo, Ming'
'Xia, Haiping'

_publ_section_title
;
 Isomerization reactions of metal vinylidene units.
;
_journal_issue 22
_journal_name_full 'Chemical science'
_journal_page_first 8443
_journal_page_last 8450
_journal_paper_doi 10.1039/d4sc01993h
_journal_volume 15
_journal_year 2024
_chemical_formula_moiety 'C66 H58 Cl N Os P4, 5(C H2 Cl2), 2(C24 H20 B)'
_chemical_formula_sum 'C119 H108 B2 Cl11 N Os P4'
_chemical_formula_weight 2277.71
_space_group_crystal_system triclinic
_space_group_IT_number 2
_space_group_name_Hall '-P 1'
_space_group_name_H-M_alt 'P -1'
_atom_sites_solution_hydrogens geom
_atom_sites_solution_primary dual
_audit_creation_date 2023-11-26
_audit_creation_method
;
Olex2 1.5
(compiled 2022.04.07 svn.rca3783a0 for OlexSys, GUI svn.r6498)
;
_audit_update_record
;
2023-12-17 deposited with the CCDC.	2024-04-30 downloaded from the CCDC.
;
_cell_angle_alpha 75.9630(10)
_cell_angle_beta 89.7200(10)
_cell_angle_gamma 73.0860(10)
_cell_formula_units_Z 2
_cell_length_a 15.7974(5)
_cell_length_b 17.7933(5)
_cell_length_c 20.4463(6)
_cell_measurement_reflns_used 9747
_cell_measurement_temperature 100.0(2)
_cell_measurement_theta_max 72.15
_cell_measurement_theta_min 2.93
_cell_volume 5321.0(3)
_computing_cell_refinement 'SAINT V8.40A (Bruker, 2019)'
_computing_data_collection 'Apex3 (Bruker 2018)'
_computing_data_reduction 'SAINT V8.40A (Bruker, 2019)'
_computing_molecular_graphics 'Olex2 1.5 (Dolomanov et al., 2009)'
_computing_publication_material 'Olex2 1.5 (Dolomanov et al., 2009)'
_computing_structure_refinement 'SHELXL 2019/2 (Sheldrick, 2015)'
_computing_structure_solution 'ShelXT 2014'
_diffrn_ambient_temperature 100.0(2)
_diffrn_detector 'Bruker PHOTON II area detector'
_diffrn_detector_area_resol_mean 7.9
_diffrn_detector_type 'CMOS area detector'
_diffrn_measured_fraction_theta_full 0.972
_diffrn_measured_fraction_theta_max 0.953
_diffrn_measurement_device 'three-circle diffractometer'
_diffrn_measurement_device_type 'Bruker CMOS area detector'
_diffrn_measurement_method '\w and \f scans'
_diffrn_radiation_monochromator 'mirror optics'
_diffrn_radiation_probe x-ray
_diffrn_radiation_type CuK\a
_diffrn_radiation_wavelength 1.54178
_diffrn_reflns_av_R_equivalents 0.0418
_diffrn_reflns_av_unetI/netI 0.0494
_diffrn_reflns_Laue_measured_fraction_full 0.972
_diffrn_reflns_Laue_measured_fraction_max 0.953
_diffrn_reflns_limit_h_max 19
_diffrn_reflns_limit_h_min -19
_diffrn_reflns_limit_k_max 21
_diffrn_reflns_limit_k_min -21
_diffrn_reflns_limit_l_max 21
_diffrn_reflns_limit_l_min -25
_diffrn_reflns_number 50036
_diffrn_reflns_point_group_measured_fraction_full 0.972
_diffrn_reflns_point_group_measured_fraction_max 0.953
_diffrn_reflns_theta_full 67.679
_diffrn_reflns_theta_max 72.154
_diffrn_reflns_theta_min 2.233
_diffrn_source 'microfocus sealed X-ray tube'
_diffrn_source_current 1.1
_diffrn_source_power 0.05500000000000001
_diffrn_source_type 'Incoatec I\ms'
_diffrn_source_voltage 50.0
_diffrn_standards_number 0
_exptl_absorpt_coefficient_mu 5.758
_exptl_absorpt_correction_T_max 0.7536
_exptl_absorpt_correction_T_min 0.4264
_exptl_absorpt_correction_type multi-scan
_exptl_absorpt_process_details
;
SADABS-2016/2 (Bruker,2016/2) was used for absorption correction.
wR2(int) was 0.1363 before and 0.0709 after correction.
The Ratio of minimum to maximum transmission is 0.5658.
The \l/2 correction factor is Not present.
;
_exptl_crystal_colour 'metallic brownish red'
_exptl_crystal_colour_lustre metallic
_exptl_crystal_colour_modifier brownish
_exptl_crystal_colour_primary red
_exptl_crystal_density_diffrn 1.422
_exptl_crystal_description block
_exptl_crystal_F_000 2324
_exptl_crystal_size_max 0.3
_exptl_crystal_size_mid 0.24
_exptl_crystal_size_min 0.15
_refine_diff_density_max 3.477
_refine_diff_density_min -2.515
_refine_diff_density_rms 0.137
_refine_ls_extinction_method none
_refine_ls_goodness_of_fit_ref 1.046
_refine_ls_hydrogen_treatment constr
_refine_ls_matrix_type full
_refine_ls_number_parameters 1246
_refine_ls_number_reflns 19988
_refine_ls_number_restraints 0
_refine_ls_restrained_S_all 1.046
_refine_ls_R_factor_all 0.0516
_refine_ls_R_factor_gt 0.0507
_refine_ls_shift/su_max 0.001
_refine_ls_shift/su_mean 0.000
_refine_ls_structure_factor_coef Fsqd
_refine_ls_weighting_details 'w=1/[\s^2^(Fo^2^)+(0.0802P)^2^+14.3737P] where P=(Fo^2^+2Fc^2^)/3'
_refine_ls_weighting_scheme calc
_refine_ls_wR_factor_gt 0.1336
_refine_ls_wR_factor_ref 0.1345
_reflns_Friedel_coverage 0.000
_reflns_number_gt 19426
_reflns_number_total 19988
_reflns_threshold_expression 'I > 2\s(I)'
_cod_data_source_file d4sc01993h2.cif
_cod_data_source_block 3b
_cod_depositor_comments 'Adding full bibliography for 1571535--1571544.cif.'
_cod_database_code 1571538
_shelx_shelxl_version_number 2019/2
_shelx_space_group_comment
;
The symmetry employed for this shelxl refinement is uniquely defined
by the following loop, which should always be used as a source of
symmetry information in preference to the above space-group names.
They are only intended as comments.
;
_shelx_estimated_absorpt_t_max 0.479
_shelx_estimated_absorpt_t_min 0.277
_olex2_refinement_description
;
1. Fixed Uiso
 At 1.2 times of:
  All C(H) groups, All C(H,H) groups
 At 1.5 times of:
  All C(H,H,H) groups
2.a Secondary CH2 refined with riding coordinates:
 C1S(H1SA,H1SB), C2S(H2SA,H2SB), C3S(H3SA,H3SB), C4S(H4SA,H4SB), C5S(H5SA,H5SB)
2.b Aromatic/amide H refined with riding coordinates:
 C1(H1), C4(H4), C5(H5), C6(H6), C11(H11), C12(H12), C13(H13), C14(H14),
 C15(H15), C17(H17), C18(H18), C19(H19), C20(H20), C21(H21), C23(H23), C24(H24),
  C25(H25), C26(H26), C27(H27), C29(H29), C30(H30), C31(H31), C32(H32),
 C33(H33), C35(H35), C36(H36), C37(H37), C38(H38), C39(H39), C41(H41), C42(H42),
  C43(H43), C44(H44), C45(H45), C47(H47), C48(H48), C49(H49), C50(H50),
 C51(H51), C53(H53), C54(H54), C55(H55), C56(H56), C57(H57), C59(H59), C60(H60),
  C61(H61), C62(H62), C63(H63), C68(H68), C69(H69), C70(H70), C71(H71),
 C72(H72), C74(H74), C75(H75), C76(H76), C77(H77), C78(H78), C80(H80), C81(H81),
  C82(H82), C83(H83), C84(H84), C86(H86), C87(H87), C88(H88), C89(H89),
 C90(H90), C92(H92), C93(H93), C94(H94), C95(H95), C96(H96), C98(H98), C99(H99),
  C100(H100), C101(H101), C102(H102), C104(H104), C105(H105), C106(H106),
 C107(H107), C108(H108), C110(H110), C111(H111), C112(H112), C113(H113),
 C114(H114)
2.c Idealised Me refined as rotating group:
 C64(H64A,H64B,H64C), C65(H65A,H65B,H65C), C66(H66A,H66B,H66C)
;
_olex2_submission_special_instructions 'No special instructions were received'

loop_
_space_group_symop_operation_xyz
'x, y, z'
'-x, -y, -z'

loop_
_atom_site_label
_atom_site_type_symbol
_atom_site_fract_x
_atom_site_fract_y
_atom_site_fract_z
_atom_site_U_iso_or_equiv
_atom_site_adp_type
_atom_site_occupancy
_atom_site_site_symmetry_order
_atom_site_calc_flag
_atom_site_refinement_flags_posn
_atom_site_refinement_flags_adp
_atom_site_refinement_flags_occupancy
_atom_site_disorder_assembly
_atom_site_disorder_group
Os1 Os 0.12537(2) 0.74325(2) 0.68838(2) 0.01062(7) Uani 1 1 d . . . . .
Cl1 Cl 0.07944(6) 0.76391(6) 0.57342(4) 0.01815(17) Uani 1 1 d . . . . .
Cl1S Cl -0.40308(9) 0.89881(9) 0.86672(9) 0.0553(4) Uani 1 1 d . . . . .
Cl2S Cl -0.35728(9) 1.05070(9) 0.84659(8) 0.0501(3) Uani 1 1 d . . . . .
Cl3S Cl -0.40645(8) 0.84466(8) 0.55686(7) 0.0443(3) Uani 1 1 d . . . . .
Cl4S Cl -0.35679(9) 0.98869(7) 0.49497(6) 0.0427(3) Uani 1 1 d . . . . .
Cl5S Cl 0.38977(14) 1.02311(16) 0.94469(13) 0.0881(6) Uani 1 1 d . . . . .
Cl6S Cl 0.30993(16) 0.89262(13) 0.99223(10) 0.0829(6) Uani 1 1 d . . . . .
Cl7S Cl 0.10302(11) 0.85223(8) 1.04665(7) 0.0518(4) Uani 1 1 d . . . . .
Cl8S Cl 0.21012(7) 0.83246(7) 1.17100(6) 0.0361(2) Uani 1 1 d . . . . .
Cl9S Cl 0.22850(13) 0.55524(12) 0.46543(11) 0.0729(5) Uani 1 1 d . . . . .
Cl10 Cl 0.13421(18) 0.68744(14) 0.35306(12) 0.0925(7) Uani 1 1 d . . . . .
P1 P 0.23706(6) 0.80692(6) 0.65015(4) 0.01337(18) Uani 1 1 d . . . . .
P2 P 0.01123(6) 0.67828(5) 0.71468(4) 0.01269(17) Uani 1 1 d . . . . .
P3 P -0.01614(6) 0.95873(5) 0.78326(5) 0.01391(18) Uani 1 1 d . . . . .
P4 P 0.33856(6) 0.52242(6) 0.81963(5) 0.01788(19) Uani 1 1 d . . . . .
N1 N 0.15222(18) 0.73828(18) 0.78924(14) 0.0116(6) Uani 1 1 d . . . . .
C1 C 0.0488(2) 0.8502(2) 0.70426(19) 0.0150(7) Uani 1 1 d . . . . .
H1 H 0.011670 0.889682 0.667855 0.018 Uiso 1 1 calc R U . . .
C1S C -0.4285(5) 1.0011(4) 0.8231(4) 0.0621(18) Uani 1 1 d . . . . .
H1SA H -0.425943 1.004904 0.774029 0.075 Uiso 1 1 calc R U . . .
H1SB H -0.489980 1.029607 0.831075 0.075 Uiso 1 1 calc R U . . .
C2 C 0.0498(2) 0.8662(2) 0.76549(18) 0.0143(7) Uani 1 1 d . . . . .
C2S C -0.3425(4) 0.8862(3) 0.4961(3) 0.0390(11) Uani 1 1 d . . . . .
H2SA H -0.360576 0.882629 0.450925 0.047 Uiso 1 1 calc R U . . .
H2SB H -0.279118 0.854760 0.506661 0.047 Uiso 1 1 calc R U . . .
C3 C 0.1090(2) 0.8001(2) 0.81702(18) 0.0145(7) Uani 1 1 d . . . . .
C3S C 0.4083(6) 0.9186(6) 0.9857(4) 0.084(3) Uani 1 1 d . . . . .
H3SA H 0.449185 0.884894 0.959870 0.100 Uiso 1 1 calc R U . . .
H3SB H 0.437026 0.906899 1.031443 0.100 Uiso 1 1 calc R U . . .
C4 C 0.1249(2) 0.7954(2) 0.88512(19) 0.0180(7) Uani 1 1 d . . . . .
H4 H 0.092668 0.837807 0.904411 0.022 Uiso 1 1 calc R U . . .
C4S C 0.1688(4) 0.7848(3) 1.1182(3) 0.0417(12) Uani 1 1 d . . . . .
H4SA H 0.133052 0.752461 1.144840 0.050 Uiso 1 1 calc R U . . .
H4SB H 0.219431 0.746710 1.103009 0.050 Uiso 1 1 calc R U . . .
C5 C 0.1887(2) 0.7280(2) 0.92458(19) 0.0194(8) Uani 1 1 d . . . . .
H5 H 0.201178 0.724503 0.970822 0.023 Uiso 1 1 calc R U . . .
C5S C 0.1692(9) 0.6571(7) 0.4376(6) 0.130(5) Uani 1 1 d . . . . .
H5SA H 0.116625 0.668465 0.464322 0.156 Uiso 1 1 calc R U . . .
H5SB H 0.206750 0.690024 0.446273 0.156 Uiso 1 1 calc R U . . .
C6 C 0.2334(2) 0.6666(2) 0.89601(19) 0.0185(7) Uani 1 1 d . . . . .
H6 H 0.277707 0.620844 0.922343 0.022 Uiso 1 1 calc R U . . .
C7 C 0.2139(2) 0.6714(2) 0.82898(18) 0.0141(7) Uani 1 1 d . . . . .
C8 C 0.2518(2) 0.6131(2) 0.78949(19) 0.0149(7) Uani 1 1 d . . . . .
C9 C 0.2138(2) 0.6422(2) 0.72469(19) 0.0173(7) Uani 1 1 d . . . . .
C10 C 0.3029(2) 0.7706(2) 0.58449(18) 0.0169(7) Uani 1 1 d . . . . .
C11 C 0.3586(3) 0.8151(3) 0.5530(2) 0.0236(8) Uani 1 1 d . . . . .
H11 H 0.357831 0.864224 0.563951 0.028 Uiso 1 1 calc R U . . .
C12 C 0.4147(3) 0.7875(3) 0.5060(2) 0.0286(9) Uani 1 1 d . . . . .
H12 H 0.451991 0.818069 0.484542 0.034 Uiso 1 1 calc R U . . .
C13 C 0.4169(3) 0.7159(3) 0.4900(2) 0.0313(10) Uani 1 1 d . . . . .
H13 H 0.455181 0.697407 0.457449 0.038 Uiso 1 1 calc R U . . .
C14 C 0.3632(3) 0.6712(3) 0.5217(2) 0.0321(10) Uani 1 1 d . . . . .
H14 H 0.365312 0.621613 0.511115 0.038 Uiso 1 1 calc R U . . .
C15 C 0.3060(3) 0.6979(3) 0.5689(2) 0.0238(8) Uani 1 1 d . . . . .
H15 H 0.269339 0.666751 0.590376 0.029 Uiso 1 1 calc R U . . .
C16 C 0.1945(2) 0.9170(2) 0.61424(19) 0.0159(7) Uani 1 1 d . . . . .
C17 C 0.1366(3) 0.9440(3) 0.5559(2) 0.0233(8) Uani 1 1 d . . . . .
H17 H 0.120340 0.905617 0.537499 0.028 Uiso 1 1 calc R U . . .
C18 C 0.1027(3) 1.0260(3) 0.5249(2) 0.0239(8) Uani 1 1 d . . . . .
H18 H 0.064432 1.043428 0.484925 0.029 Uiso 1 1 calc R U . . .
C19 C 0.1244(3) 1.0825(3) 0.5520(2) 0.0261(9) Uani 1 1 d . . . . .
H19 H 0.100878 1.138795 0.530998 0.031 Uiso 1 1 calc R U . . .
C20 C 0.1807(3) 1.0565(3) 0.6100(2) 0.0292(9) Uani 1 1 d . . . . .
H20 H 0.195335 1.095241 0.628934 0.035 Uiso 1 1 calc R U . . .
C21 C 0.2161(3) 0.9742(3) 0.6408(2) 0.0264(9) Uani 1 1 d . . . . .
H21 H 0.255363 0.957078 0.680196 0.032 Uiso 1 1 calc R U . . .
C22 C 0.3210(2) 0.7940(2) 0.71628(19) 0.0172(7) Uani 1 1 d . . . . .
C23 C 0.4098(3) 0.7498(3) 0.7142(2) 0.0227(8) Uani 1 1 d . . . . .
H23 H 0.427742 0.725749 0.677725 0.027 Uiso 1 1 calc R U . . .
C24 C 0.4718(3) 0.7413(3) 0.7660(2) 0.0304(10) Uani 1 1 d . . . . .
H24 H 0.532191 0.711898 0.764322 0.036 Uiso 1 1 calc R U . . .
C25 C 0.4462(3) 0.7751(3) 0.8193(2) 0.0326(10) Uani 1 1 d . . . . .
H25 H 0.488966 0.769136 0.854213 0.039 Uiso 1 1 calc R U . . .
C26 C 0.3580(3) 0.8179(3) 0.8225(2) 0.0275(9) Uani 1 1 d . . . . .
H26 H 0.340290 0.840727 0.859634 0.033 Uiso 1 1 calc R U . . .
C27 C 0.2958(3) 0.8271(3) 0.7711(2) 0.0217(8) Uani 1 1 d . . . . .
H27 H 0.235429 0.856176 0.773310 0.026 Uiso 1 1 calc R U . . .
C28 C 0.0051(3) 0.6061(2) 0.66605(18) 0.0174(7) Uani 1 1 d . . . . .
C29 C 0.0807(3) 0.5657(3) 0.6376(2) 0.0270(9) Uani 1 1 d . . . . .
H29 H 0.134342 0.579171 0.639920 0.032 Uiso 1 1 calc R U . . .
C30 C 0.0763(4) 0.5055(3) 0.6058(2) 0.0354(11) Uani 1 1 d . . . . .
H30 H 0.127225 0.477943 0.586651 0.042 Uiso 1 1 calc R U . . .
C31 C -0.0014(4) 0.4861(3) 0.6021(2) 0.0340(10) Uani 1 1 d . . . . .
H31 H -0.003731 0.445115 0.580394 0.041 Uiso 1 1 calc R U . . .
C32 C -0.0767(3) 0.5260(3) 0.6300(2) 0.0314(10) Uani 1 1 d . . . . .
H32 H -0.130296 0.512602 0.627151 0.038 Uiso 1 1 calc R U . . .
C33 C -0.0728(3) 0.5857(3) 0.6622(2) 0.0225(8) Uani 1 1 d . . . . .
H33 H -0.123809 0.612683 0.681600 0.027 Uiso 1 1 calc R U . . .
C34 C 0.0249(2) 0.6183(2) 0.80210(18) 0.0147(7) Uani 1 1 d . . . . .
C35 C 0.0146(2) 0.6583(3) 0.85381(19) 0.0190(7) Uani 1 1 d . . . . .
H35 H -0.005372 0.715942 0.842887 0.023 Uiso 1 1 calc R U . . .
C36 C 0.0329(3) 0.6153(3) 0.9204(2) 0.0246(9) Uani 1 1 d . . . . .
H36 H 0.025751 0.643281 0.955137 0.029 Uiso 1 1 calc R U . . .
C37 C 0.0618(3) 0.5309(3) 0.9371(2) 0.0260(9) Uani 1 1 d . . . . .
H37 H 0.076381 0.501206 0.982948 0.031 Uiso 1 1 calc R U . . .
C38 C 0.0691(3) 0.4905(3) 0.8864(2) 0.0291(9) Uani 1 1 d . . . . .
H38 H 0.086497 0.432875 0.897666 0.035 Uiso 1 1 calc R U . . .
C39 C 0.0510(3) 0.5339(3) 0.8190(2) 0.0219(8) Uani 1 1 d . . . . .
H39 H 0.056438 0.505806 0.784383 0.026 Uiso 1 1 calc R U . . .
C40 C -0.1011(2) 0.7482(2) 0.70753(19) 0.0160(7) Uani 1 1 d . . . . .
C41 C -0.1262(2) 0.8165(3) 0.6530(2) 0.0225(8) Uani 1 1 d . . . . .
H41 H -0.085966 0.825096 0.619339 0.027 Uiso 1 1 calc R U . . .
C42 C -0.2104(3) 0.8723(3) 0.6477(3) 0.0313(10) Uani 1 1 d . . . . .
H42 H -0.227030 0.919132 0.610857 0.038 Uiso 1 1 calc R U . . .
C43 C -0.2695(3) 0.8595(3) 0.6961(3) 0.0326(10) Uani 1 1 d . . . . .
H43 H -0.326653 0.897757 0.692503 0.039 Uiso 1 1 calc R U . . .
C44 C -0.2460(3) 0.7912(3) 0.7496(2) 0.0294(10) Uani 1 1 d . . . . .
H44 H -0.287242 0.782267 0.782296 0.035 Uiso 1 1 calc R U . . .
C45 C -0.1616(2) 0.7350(3) 0.7558(2) 0.0212(8) Uani 1 1 d . . . . .
H45 H -0.145440 0.688128 0.792654 0.025 Uiso 1 1 calc R U . . .
C46 C -0.0753(2) 0.9311(2) 0.85625(19) 0.0178(7) Uani 1 1 d . . . . .
C47 C -0.0737(3) 0.9622(3) 0.9120(2) 0.0234(8) Uani 1 1 d . . . . .
H47 H -0.043073 1.000936 0.911865 0.028 Uiso 1 1 calc R U . . .
C48 C -0.1177(3) 0.9360(3) 0.9686(2) 0.0338(10) Uani 1 1 d . . . . .
H48 H -0.117414 0.957133 1.007002 0.041 Uiso 1 1 calc R U . . .
C49 C -0.1616(3) 0.8794(3) 0.9683(3) 0.0366(11) Uani 1 1 d . . . . .
H49 H -0.190995 0.861242 1.006947 0.044 Uiso 1 1 calc R U . . .
C50 C -0.1632(3) 0.8489(3) 0.9128(3) 0.0330(10) Uani 1 1 d . . . . .
H50 H -0.193981 0.810234 0.913101 0.040 Uiso 1 1 calc R U . . .
C51 C -0.1200(3) 0.8745(2) 0.8561(2) 0.0241(8) Uani 1 1 d . . . . .
H51 H -0.121082 0.853534 0.817667 0.029 Uiso 1 1 calc R U . . .
C52 C -0.0921(2) 1.0180(2) 0.7122(2) 0.0196(8) Uani 1 1 d . . . . .
C53 C -0.0579(3) 1.0524(3) 0.6529(2) 0.0242(8) Uani 1 1 d . . . . .
H53 H 0.004398 1.039420 0.649295 0.029 Uiso 1 1 calc R U . . .
C54 C -0.1154(3) 1.1052(3) 0.5994(2) 0.0321(10) Uani 1 1 d . . . . .
H54 H -0.092409 1.128786 0.559175 0.039 Uiso 1 1 calc R U . . .
C55 C -0.2059(3) 1.1237(3) 0.6044(2) 0.0383(11) Uani 1 1 d . . . . .
H55 H -0.244798 1.160294 0.567578 0.046 Uiso 1 1 calc R U . . .
C56 C -0.2407(3) 1.0893(3) 0.6625(3) 0.0361(11) Uani 1 1 d . . . . .
H56 H -0.303161 1.101891 0.665114 0.043 Uiso 1 1 calc R U . . .
C57 C -0.1838(3) 1.0362(3) 0.7172(2) 0.0250(9) Uani 1 1 d . . . . .
H57 H -0.207153 1.012816 0.757338 0.030 Uiso 1 1 calc R U . . .
C58 C 0.0488(2) 1.0225(2) 0.79741(19) 0.0168(7) Uani 1 1 d . . . . .
C59 C 0.1340(3) 0.9896(3) 0.8301(2) 0.0225(8) Uani 1 1 d . . . . .
H59 H 0.158074 0.932517 0.847261 0.027 Uiso 1 1 calc R U . . .
C60 C 0.1833(3) 1.0410(3) 0.8375(2) 0.0281(9) Uani 1 1 d . . . . .
H60 H 0.241207 1.018555 0.859485 0.034 Uiso 1 1 calc R U . . .
C61 C 0.1487(3) 1.1245(3) 0.8129(2) 0.0265(9) Uani 1 1 d . . . . .
H61 H 0.182578 1.159169 0.818055 0.032 Uiso 1 1 calc R U . . .
C62 C 0.0643(3) 1.1569(3) 0.7808(2) 0.0290(9) Uani 1 1 d . . . . .
H62 H 0.040420 1.213986 0.763924 0.035 Uiso 1 1 calc R U . . .
C63 C 0.0144(3) 1.1068(3) 0.7731(2) 0.0232(8) Uani 1 1 d . . . . .
H63 H -0.043470 1.129774 0.751124 0.028 Uiso 1 1 calc R U . . .
C64 C 0.4335(3) 0.5455(3) 0.8458(2) 0.0278(9) Uani 1 1 d . . . . .
H64A H 0.453111 0.579350 0.807024 0.042 Uiso 1 1 calc R U . . .
H64B H 0.481392 0.495011 0.863553 0.042 Uiso 1 1 calc R U . . .
H64C H 0.418261 0.574868 0.881081 0.042 Uiso 1 1 calc R U . . .
C65 C 0.3648(3) 0.4728(3) 0.7528(3) 0.0349(11) Uani 1 1 d . . . . .
H65A H 0.314022 0.456281 0.740935 0.052 Uiso 1 1 calc R U . . .
H65B H 0.416458 0.424696 0.767515 0.052 Uiso 1 1 calc R U . . .
H65C H 0.378180 0.510086 0.713195 0.052 Uiso 1 1 calc R U . . .
C66 C 0.3091(3) 0.4551(3) 0.8903(2) 0.0294(9) Uani 1 1 d . . . . .
H66A H 0.296856 0.481121 0.927837 0.044 Uiso 1 1 calc R U . . .
H66B H 0.358278 0.404782 0.904382 0.044 Uiso 1 1 calc R U . . .
H66C H 0.256127 0.442630 0.877216 0.044 Uiso 1 1 calc R U . . .
C67 C 0.3196(3) 1.2580(3) 0.7501(2) 0.0239(8) Uani 1 1 d . . . . .
C68 C 0.2406(3) 1.3188(3) 0.7518(2) 0.0237(8) Uani 1 1 d . . . . .
H68 H 0.210354 1.352840 0.710294 0.028 Uiso 1 1 calc R U . . .
C69 C 0.2048(3) 1.3314(3) 0.8121(2) 0.0278(9) Uani 1 1 d . . . . .
H69 H 0.150041 1.372254 0.810783 0.033 Uiso 1 1 calc R U . . .
C70 C 0.2478(3) 1.2854(3) 0.8733(2) 0.0324(10) Uani 1 1 d . . . . .
H70 H 0.222714 1.293337 0.914378 0.039 Uiso 1 1 calc R U . . .
C71 C 0.3282(4) 1.2275(4) 0.8741(2) 0.0445(13) Uani 1 1 d . . . . .
H71 H 0.359849 1.196409 0.916000 0.053 Uiso 1 1 calc R U . . .
C72 C 0.3632(3) 1.2145(4) 0.8134(2) 0.0410(12) Uani 1 1 d . . . . .
H72 H 0.418795 1.174533 0.815200 0.049 Uiso 1 1 calc R U . . .
C73 C 0.4072(3) 1.1452(3) 0.6855(2) 0.0230(8) Uani 1 1 d . . . . .
C74 C 0.4783(3) 1.1172(3) 0.6477(2) 0.0315(10) Uani 1 1 d . . . . .
H74 H 0.506367 1.154573 0.622842 0.038 Uiso 1 1 calc R U . . .
C75 C 0.5094(4) 1.0355(3) 0.6453(3) 0.0458(14) Uani 1 1 d . . . . .
H75 H 0.556904 1.018867 0.618285 0.055 Uiso 1 1 calc R U . . .
C76 C 0.4712(4) 0.9793(3) 0.6821(3) 0.0466(14) Uani 1 1 d . . . . .
H76 H 0.491977 0.924043 0.680576 0.056 Uiso 1 1 calc R U . . .
C77 C 0.4028(3) 1.0049(3) 0.7209(3) 0.0445(13) Uani 1 1 d . . . . .
H77 H 0.376680 0.966774 0.747318 0.053 Uiso 1 1 calc R U . . .
C78 C 0.3714(3) 1.0863(3) 0.7219(3) 0.0342(10) Uani 1 1 d . . . . .
H78 H 0.323229 1.102289 0.748548 0.041 Uiso 1 1 calc R U . . .
C79 C 0.4325(3) 1.2948(3) 0.6638(2) 0.0283(9) Uani 1 1 d . . . . .
C80 C 0.4111(3) 1.3750(3) 0.6247(2) 0.0338(10) Uani 1 1 d . . . . .
H80 H 0.353146 1.400476 0.603300 0.041 Uiso 1 1 calc R U . . .
C81 C 0.4729(4) 1.4189(3) 0.6162(3) 0.0439(13) Uani 1 1 d . . . . .
H81 H 0.456097 1.473000 0.588823 0.053 Uiso 1 1 calc R U . . .
C82 C 0.5569(4) 1.3852(4) 0.6466(3) 0.0447(14) Uani 1 1 d . . . . .
H82 H 0.598725 1.414938 0.639882 0.054 Uiso 1 1 calc R U . . .
C83 C 0.5793(4) 1.3076(4) 0.6871(3) 0.0457(13) Uani 1 1 d . . . . .
H83 H 0.636771 1.283833 0.709650 0.055 Uiso 1 1 calc R U . . .
C84 C 0.5188(4) 1.2631(3) 0.6955(2) 0.0388(11) Uani 1 1 d . . . . .
H84 H 0.536480 1.209338 0.723578 0.047 Uiso 1 1 calc R U . . .
C85 C 0.2811(3) 1.2686(3) 0.6186(2) 0.0246(8) Uani 1 1 d . . . . .
C86 C 0.2917(3) 1.2997(3) 0.5499(2) 0.0339(10) Uani 1 1 d . . . . .
H86 H 0.346465 1.309188 0.537511 0.041 Uiso 1 1 calc R U . . .
C87 C 0.2252(4) 1.3171(3) 0.4995(2) 0.0409(12) Uani 1 1 d . . . . .
H87 H 0.235375 1.337883 0.453777 0.049 Uiso 1 1 calc R U . . .
C88 C 0.1443(3) 1.3047(3) 0.5151(2) 0.0360(11) Uani 1 1 d . . . . .
H88 H 0.098398 1.317654 0.480638 0.043 Uiso 1 1 calc R U . . .
C89 C 0.1314(3) 1.2727(3) 0.5821(2) 0.0312(10) Uani 1 1 d . . . . .
H89 H 0.076695 1.262820 0.593909 0.037 Uiso 1 1 calc R U . . .
C90 C 0.1990(3) 1.2551(3) 0.6321(2) 0.0275(9) Uani 1 1 d . . . . .
H90 H 0.188897 1.232846 0.677574 0.033 Uiso 1 1 calc R U . . .
C91 C 0.3274(2) 0.4579(2) 1.2269(2) 0.0182(7) Uani 1 1 d . . . . .
C92 C 0.3952(3) 0.4676(2) 1.2648(2) 0.0208(8) Uani 1 1 d . . . . .
H92 H 0.422218 0.508286 1.245368 0.025 Uiso 1 1 calc R U . . .
C93 C 0.4247(3) 0.4199(3) 1.3300(2) 0.0250(8) Uani 1 1 d . . . . .
H93 H 0.470643 0.429057 1.353826 0.030 Uiso 1 1 calc R U . . .
C94 C 0.3881(3) 0.3595(3) 1.3605(2) 0.0237(8) Uani 1 1 d . . . . .
H94 H 0.408025 0.327368 1.405043 0.028 Uiso 1 1 calc R U . . .
C95 C 0.3212(3) 0.3470(3) 1.3241(2) 0.0249(8) Uani 1 1 d . . . . .
H95 H 0.295641 0.305259 1.343511 0.030 Uiso 1 1 calc R U . . .
C96 C 0.2919(2) 0.3959(3) 1.2594(2) 0.0212(8) Uani 1 1 d . . . . .
H96 H 0.245494 0.386916 1.235969 0.025 Uiso 1 1 calc R U . . .
C97 C 0.2860(2) 0.4423(2) 1.10728(18) 0.0172(7) Uani 1 1 d . . . . .
C98 C 0.2095(2) 0.4226(2) 1.0925(2) 0.0195(8) Uani 1 1 d . . . . .
H98 H 0.153860 0.453932 1.103111 0.023 Uiso 1 1 calc R U . . .
C99 C 0.2114(3) 0.3593(3) 1.0630(2) 0.0232(8) Uani 1 1 d . . . . .
H99 H 0.157901 0.348002 1.054447 0.028 Uiso 1 1 calc R U . . .
C100 C 0.2912(3) 0.3128(2) 1.0462(2) 0.0227(8) Uani 1 1 d . . . . .
H100 H 0.293109 0.269622 1.025920 0.027 Uiso 1 1 calc R U . . .
C101 C 0.3687(3) 0.3307(3) 1.0597(2) 0.0214(8) Uani 1 1 d . . . . .
H101 H 0.423952 0.299889 1.048058 0.026 Uiso 1 1 calc R U . . .
C102 C 0.3654(2) 0.3932(3) 1.0901(2) 0.0209(8) Uani 1 1 d . . . . .
H102 H 0.419376 0.403256 1.099639 0.025 Uiso 1 1 calc R U . . .
C103 C 0.3430(2) 0.5721(2) 1.1146(2) 0.0189(8) Uani 1 1 d . . . . .
C104 C 0.3573(3) 0.6282(3) 1.1480(2) 0.0232(8) Uani 1 1 d . . . . .
H104 H 0.332266 0.630296 1.190105 0.028 Uiso 1 1 calc R U . . .
C105 C 0.4064(3) 0.6808(3) 1.1224(2) 0.0281(9) Uani 1 1 d . . . . .
H105 H 0.415777 0.716513 1.147436 0.034 Uiso 1 1 calc R U . . .
C106 C 0.4415(3) 0.6810(3) 1.0602(2) 0.0280(9) Uani 1 1 d . . . . .
H106 H 0.475980 0.716081 1.042641 0.034 Uiso 1 1 calc R U . . .
C107 C 0.4257(3) 0.6296(3) 1.0239(2) 0.0274(9) Uani 1 1 d . . . . .
H107 H 0.447550 0.630866 0.980453 0.033 Uiso 1 1 calc R U . . .
C108 C 0.3778(2) 0.5760(3) 1.0508(2) 0.0218(8) Uani 1 1 d . . . . .
H108 H 0.368304 0.540911 1.025093 0.026 Uiso 1 1 calc R U . . .
C109 C 0.1842(2) 0.5690(2) 1.1501(2) 0.0171(7) Uani 1 1 d . . . . .
C110 C 0.1413(3) 0.5795(3) 1.2087(2) 0.0236(8) Uani 1 1 d . . . . .
H110 H 0.171718 0.550463 1.251481 0.028 Uiso 1 1 calc R U . . .
C111 C 0.0557(3) 0.6309(3) 1.2065(2) 0.0291(9) Uani 1 1 d . . . . .
H111 H 0.028228 0.635323 1.247422 0.035 Uiso 1 1 calc R U . . .
C112 C 0.0099(3) 0.6757(3) 1.1452(2) 0.0265(9) Uani 1 1 d . . . . .
H112 H -0.048356 0.711523 1.143648 0.032 Uiso 1 1 calc R U . . .
C113 C 0.0507(3) 0.6674(3) 1.0861(2) 0.0234(8) Uani 1 1 d . . . . .
H113 H 0.020578 0.697903 1.043601 0.028 Uiso 1 1 calc R U . . .
C114 C 0.1361(2) 0.6142(2) 1.0889(2) 0.0198(8) Uani 1 1 d . . . . .
H114 H 0.162373 0.608528 1.047838 0.024 Uiso 1 1 calc R U . . .
B1 B 0.3608(3) 1.2428(3) 0.6788(2) 0.0218(9) Uani 1 1 d . . . . .
B2 B 0.2864(3) 0.5102(3) 1.1498(2) 0.0174(8) Uani 1 1 d . . . . .

loop_
_atom_site_aniso_label
_atom_site_aniso_U_11
_atom_site_aniso_U_22
_atom_site_aniso_U_33
_atom_site_aniso_U_23
_atom_site_aniso_U_13
_atom_site_aniso_U_12
Os1 0.00796(9) 0.01587(10) 0.00898(9) -0.00508(6) 0.00254(5) -0.00343(6)
Cl1 0.0195(4) 0.0261(4) 0.0114(4) -0.0055(3) 0.0022(3) -0.0099(3)
Cl1S 0.0438(7) 0.0473(8) 0.0713(10) -0.0095(7) 0.0025(6) -0.0127(6)
Cl2S 0.0407(7) 0.0579(8) 0.0605(8) -0.0194(7) 0.0051(6) -0.0244(6)
Cl3S 0.0404(6) 0.0427(7) 0.0503(7) -0.0021(5) 0.0018(5) -0.0210(5)
Cl4S 0.0551(7) 0.0321(6) 0.0390(6) -0.0035(5) 0.0086(5) -0.0144(5)
Cl5S 0.0676(11) 0.0999(16) 0.0986(16) -0.0278(13) -0.0020(11) -0.0251(11)
Cl6S 0.1045(15) 0.0678(11) 0.0595(10) -0.0066(9) 0.0197(10) -0.0081(10)
Cl7S 0.0810(10) 0.0331(6) 0.0369(7) -0.0142(5) -0.0129(6) -0.0056(6)
Cl8S 0.0306(5) 0.0393(6) 0.0447(6) -0.0221(5) 0.0012(4) -0.0105(4)
Cl9S 0.0768(11) 0.0751(11) 0.0796(12) -0.0182(9) -0.0064(9) -0.0433(9)
Cl10 0.1177(18) 0.0797(13) 0.0814(14) -0.0192(11) -0.0312(12) -0.0319(12)
P1 0.0117(4) 0.0185(4) 0.0117(4) -0.0065(3) 0.0037(3) -0.0052(3)
P2 0.0100(4) 0.0180(4) 0.0113(4) -0.0062(3) 0.0029(3) -0.0040(3)
P3 0.0111(4) 0.0167(4) 0.0144(4) -0.0063(3) 0.0029(3) -0.0029(3)
P4 0.0111(4) 0.0185(5) 0.0228(5) -0.0064(4) 0.0025(3) -0.0016(3)
N1 0.0088(13) 0.0184(15) 0.0074(13) -0.0059(11) 0.0015(10) -0.0018(11)
C1 0.0117(15) 0.0148(17) 0.0172(18) -0.0015(14) 0.0034(13) -0.0043(13)
C1S 0.065(4) 0.058(4) 0.064(4) 0.000(3) -0.024(3) -0.030(3)
C2 0.0110(15) 0.0173(18) 0.0163(17) -0.0073(14) 0.0047(13) -0.0043(13)
C2S 0.043(3) 0.040(3) 0.039(3) -0.012(2) 0.005(2) -0.017(2)
C3 0.0121(15) 0.0206(18) 0.0130(17) -0.0074(14) 0.0041(13) -0.0058(13)
C3S 0.076(5) 0.091(6) 0.063(5) -0.011(4) 0.013(4) -0.001(4)
C4 0.0177(17) 0.0234(19) 0.0154(18) -0.0098(15) 0.0049(14) -0.0062(15)
C4S 0.042(3) 0.032(3) 0.050(3) -0.011(2) -0.017(2) -0.008(2)
C5 0.0198(18) 0.027(2) 0.0139(18) -0.0070(15) 0.0018(14) -0.0095(15)
C5S 0.172(11) 0.100(7) 0.104(8) -0.071(7) -0.074(8) 0.019(7)
C6 0.0135(16) 0.0228(19) 0.0179(18) -0.0049(15) -0.0002(14) -0.0034(14)
C7 0.0087(15) 0.0199(18) 0.0131(17) -0.0038(14) 0.0022(12) -0.0039(13)
C8 0.0098(15) 0.0180(18) 0.0174(17) -0.0058(14) 0.0003(13) -0.0037(13)
C9 0.0152(16) 0.0244(19) 0.0208(19) -0.0149(15) 0.0094(14) -0.0115(14)
C10 0.0137(16) 0.0234(19) 0.0138(17) -0.0062(14) 0.0031(13) -0.0046(14)
C11 0.0219(19) 0.031(2) 0.021(2) -0.0081(17) 0.0074(15) -0.0106(16)
C12 0.0208(19) 0.047(3) 0.021(2) -0.0094(19) 0.0104(16) -0.0143(18)
C13 0.0186(19) 0.051(3) 0.026(2) -0.022(2) 0.0091(16) -0.0033(19)
C14 0.025(2) 0.042(3) 0.037(3) -0.027(2) 0.0074(18) -0.0067(19)
C15 0.0185(18) 0.032(2) 0.026(2) -0.0164(18) 0.0072(16) -0.0087(16)
C16 0.0112(15) 0.0187(18) 0.0177(18) -0.0041(14) 0.0054(13) -0.0050(13)
C17 0.027(2) 0.026(2) 0.021(2) -0.0078(16) 0.0011(16) -0.0119(16)
C18 0.0231(19) 0.023(2) 0.021(2) 0.0012(16) -0.0016(15) -0.0065(16)
C19 0.025(2) 0.020(2) 0.031(2) -0.0039(17) 0.0050(17) -0.0062(16)
C20 0.034(2) 0.021(2) 0.034(2) -0.0083(18) -0.0004(18) -0.0086(17)
C21 0.026(2) 0.026(2) 0.029(2) -0.0084(17) -0.0036(17) -0.0083(17)
C22 0.0161(17) 0.0210(19) 0.0164(18) -0.0040(14) 0.0020(13) -0.0090(14)
C23 0.0164(18) 0.025(2) 0.025(2) -0.0057(16) -0.0004(15) -0.0042(15)
C24 0.0195(19) 0.031(2) 0.036(2) -0.0057(19) -0.0076(17) -0.0022(17)
C25 0.031(2) 0.037(3) 0.030(2) -0.0053(19) -0.0135(18) -0.0128(19)
C26 0.032(2) 0.034(2) 0.020(2) -0.0073(17) -0.0010(17) -0.0153(18)
C27 0.0195(18) 0.031(2) 0.0182(19) -0.0063(16) 0.0042(15) -0.0128(16)
C28 0.0224(18) 0.0175(18) 0.0129(17) -0.0038(14) 0.0044(14) -0.0067(14)
C29 0.029(2) 0.027(2) 0.032(2) -0.0156(18) 0.0143(18) -0.0111(17)
C30 0.049(3) 0.031(2) 0.033(3) -0.019(2) 0.020(2) -0.014(2)
C31 0.059(3) 0.030(2) 0.023(2) -0.0154(18) 0.008(2) -0.022(2)
C32 0.042(3) 0.036(2) 0.025(2) -0.0097(19) -0.0017(18) -0.022(2)
C33 0.0229(19) 0.029(2) 0.0195(19) -0.0099(16) 0.0020(15) -0.0101(16)
C34 0.0097(15) 0.0196(18) 0.0142(17) -0.0012(14) 0.0044(12) -0.0060(13)
C35 0.0172(17) 0.027(2) 0.0163(18) -0.0081(15) 0.0060(14) -0.0109(15)
C36 0.0223(19) 0.041(2) 0.0166(19) -0.0107(17) 0.0069(15) -0.0165(18)
C37 0.0174(18) 0.042(3) 0.0145(19) 0.0003(17) 0.0058(14) -0.0086(17)
C38 0.026(2) 0.028(2) 0.025(2) 0.0024(17) 0.0062(16) -0.0020(17)
C39 0.0195(18) 0.026(2) 0.0181(19) -0.0057(16) 0.0056(14) -0.0033(15)
C40 0.0097(15) 0.0200(18) 0.0222(19) -0.0108(15) 0.0019(13) -0.0059(13)
C41 0.0145(17) 0.027(2) 0.025(2) -0.0059(16) -0.0021(15) -0.0041(15)
C42 0.020(2) 0.028(2) 0.041(3) -0.0056(19) -0.0098(18) -0.0022(17)
C43 0.0121(18) 0.031(2) 0.054(3) -0.020(2) -0.0024(18) 0.0022(16)
C44 0.0142(18) 0.038(2) 0.042(3) -0.022(2) 0.0094(17) -0.0070(17)
C45 0.0134(17) 0.025(2) 0.029(2) -0.0110(17) 0.0045(15) -0.0078(15)
C46 0.0124(16) 0.0174(18) 0.0210(19) -0.0053(15) 0.0060(14) -0.0002(13)
C47 0.0220(19) 0.025(2) 0.024(2) -0.0088(16) 0.0100(16) -0.0055(16)
C48 0.033(2) 0.040(3) 0.026(2) -0.0114(19) 0.0146(18) -0.006(2)
C49 0.030(2) 0.037(3) 0.037(3) -0.002(2) 0.022(2) -0.008(2)
C50 0.023(2) 0.028(2) 0.048(3) -0.006(2) 0.0161(19) -0.0107(18)
C51 0.0172(18) 0.022(2) 0.035(2) -0.0093(17) 0.0096(16) -0.0055(15)
C52 0.0183(18) 0.0202(19) 0.0208(19) -0.0094(15) 0.0019(14) -0.0033(14)
C53 0.024(2) 0.029(2) 0.0183(19) -0.0076(16) 0.0014(15) -0.0046(16)
C54 0.041(3) 0.031(2) 0.019(2) -0.0057(18) -0.0019(18) -0.0046(19)
C55 0.039(3) 0.038(3) 0.027(2) -0.009(2) -0.0135(19) 0.004(2)
C56 0.022(2) 0.039(3) 0.040(3) -0.014(2) -0.0094(19) 0.0044(19)
C57 0.0164(18) 0.027(2) 0.030(2) -0.0109(17) -0.0006(16) -0.0015(16)
C58 0.0155(17) 0.0218(19) 0.0159(17) -0.0081(14) 0.0061(14) -0.0069(14)
C59 0.0191(18) 0.023(2) 0.025(2) -0.0066(16) 0.0007(15) -0.0053(15)
C60 0.0191(19) 0.035(2) 0.034(2) -0.0125(19) 0.0026(16) -0.0103(17)
C61 0.028(2) 0.030(2) 0.032(2) -0.0159(18) 0.0105(17) -0.0167(18)
C62 0.033(2) 0.025(2) 0.035(2) -0.0132(18) 0.0091(18) -0.0114(18)
C63 0.0220(19) 0.024(2) 0.026(2) -0.0111(16) 0.0042(16) -0.0056(16)
C64 0.0111(17) 0.034(2) 0.036(2) -0.0070(19) 0.0009(16) -0.0042(16)
C65 0.029(2) 0.033(2) 0.042(3) -0.020(2) 0.0046(19) 0.0013(19)
C66 0.024(2) 0.024(2) 0.034(2) 0.0033(18) 0.0006(17) -0.0081(17)
C67 0.0211(19) 0.031(2) 0.022(2) -0.0110(17) 0.0064(15) -0.0086(16)
C68 0.026(2) 0.026(2) 0.023(2) -0.0094(16) 0.0063(16) -0.0094(16)
C69 0.029(2) 0.028(2) 0.032(2) -0.0137(18) 0.0129(18) -0.0108(17)
C70 0.036(2) 0.044(3) 0.023(2) -0.018(2) 0.0131(18) -0.013(2)
C71 0.043(3) 0.063(4) 0.019(2) -0.012(2) 0.001(2) -0.001(3)
C72 0.032(2) 0.055(3) 0.023(2) -0.013(2) 0.0024(19) 0.008(2)
C73 0.0203(18) 0.029(2) 0.0205(19) -0.0090(16) 0.0019(15) -0.0062(16)
C74 0.033(2) 0.032(2) 0.021(2) -0.0053(18) 0.0077(17) 0.0000(19)
C75 0.051(3) 0.043(3) 0.030(3) -0.016(2) 0.001(2) 0.013(2)
C76 0.050(3) 0.026(2) 0.058(3) -0.017(2) -0.025(3) 0.002(2)
C77 0.029(2) 0.025(2) 0.075(4) -0.001(2) -0.016(2) -0.0112(19)
C78 0.0169(19) 0.033(2) 0.049(3) -0.004(2) 0.0037(18) -0.0079(17)
C79 0.039(2) 0.033(2) 0.019(2) -0.0145(17) 0.0136(17) -0.0140(19)
C80 0.041(3) 0.031(2) 0.033(2) -0.0143(19) 0.022(2) -0.011(2)
C81 0.065(4) 0.032(3) 0.045(3) -0.020(2) 0.034(3) -0.023(2)
C82 0.060(3) 0.058(3) 0.043(3) -0.033(3) 0.028(3) -0.041(3)
C83 0.057(3) 0.065(4) 0.033(3) -0.019(3) 0.006(2) -0.039(3)
C84 0.046(3) 0.049(3) 0.028(2) -0.007(2) 0.002(2) -0.025(2)
C85 0.028(2) 0.024(2) 0.020(2) -0.0104(16) 0.0034(16) -0.0012(16)
C86 0.030(2) 0.043(3) 0.022(2) -0.0077(19) 0.0071(17) -0.001(2)
C87 0.043(3) 0.049(3) 0.020(2) -0.007(2) 0.0021(19) 0.001(2)
C88 0.040(3) 0.037(3) 0.026(2) -0.0075(19) -0.0071(19) -0.002(2)
C89 0.034(2) 0.028(2) 0.032(2) -0.0094(19) -0.0007(19) -0.0089(18)
C90 0.036(2) 0.025(2) 0.023(2) -0.0052(17) 0.0009(17) -0.0109(18)
C91 0.0117(16) 0.0225(19) 0.0212(19) -0.0088(15) 0.0058(14) -0.0039(14)
C92 0.0184(18) 0.023(2) 0.023(2) -0.0078(16) 0.0047(15) -0.0077(15)
C93 0.0195(18) 0.033(2) 0.025(2) -0.0118(17) 0.0005(15) -0.0076(16)
C94 0.0219(19) 0.030(2) 0.0191(19) -0.0055(16) 0.0024(15) -0.0076(16)
C95 0.0212(19) 0.030(2) 0.023(2) -0.0032(17) 0.0036(15) -0.0105(16)
C96 0.0129(16) 0.028(2) 0.022(2) -0.0057(16) 0.0019(14) -0.0062(15)
C97 0.0164(17) 0.0213(19) 0.0120(17) -0.0028(14) 0.0036(13) -0.0040(14)
C98 0.0160(17) 0.0218(19) 0.0204(19) -0.0050(15) 0.0048(14) -0.0055(14)
C99 0.0187(18) 0.027(2) 0.025(2) -0.0066(16) 0.0040(15) -0.0093(16)
C100 0.027(2) 0.022(2) 0.0195(19) -0.0072(15) 0.0042(15) -0.0067(16)
C101 0.0175(18) 0.028(2) 0.0175(18) -0.0072(16) 0.0059(14) -0.0037(15)
C102 0.0148(17) 0.030(2) 0.0194(19) -0.0086(16) 0.0030(14) -0.0067(15)
C103 0.0097(16) 0.0223(19) 0.0209(19) -0.0039(15) 0.0010(13) -0.0003(14)
C104 0.0161(18) 0.025(2) 0.028(2) -0.0082(17) 0.0084(15) -0.0043(15)
C105 0.025(2) 0.025(2) 0.036(2) -0.0102(18) 0.0084(17) -0.0072(17)
C106 0.0209(19) 0.027(2) 0.036(2) -0.0036(18) 0.0095(17) -0.0114(17)
C107 0.0217(19) 0.039(2) 0.021(2) -0.0039(18) 0.0067(16) -0.0112(18)
C108 0.0148(17) 0.030(2) 0.0186(19) -0.0019(16) 0.0011(14) -0.0067(15)
C109 0.0123(16) 0.0195(18) 0.0213(19) -0.0065(15) 0.0039(14) -0.0064(14)
C110 0.0201(19) 0.028(2) 0.022(2) -0.0085(16) 0.0072(15) -0.0048(16)
C111 0.022(2) 0.034(2) 0.031(2) -0.0131(19) 0.0120(17) -0.0030(17)
C112 0.0143(18) 0.028(2) 0.039(2) -0.0167(19) 0.0043(16) -0.0024(16)
C113 0.0164(18) 0.026(2) 0.029(2) -0.0128(17) -0.0025(15) -0.0033(15)
C114 0.0166(17) 0.0216(19) 0.0226(19) -0.0087(15) 0.0035(14) -0.0053(15)
B1 0.021(2) 0.026(2) 0.019(2) -0.0083(18) 0.0072(17) -0.0057(17)
B2 0.0118(18) 0.023(2) 0.019(2) -0.0074(17) 0.0045(15) -0.0056(16)

loop_
_atom_type_symbol
_atom_type_description
_atom_type_scat_dispersion_real
_atom_type_scat_dispersion_imag
_atom_type_scat_source
C C 0.0181 0.0091 'International Tables Vol C Tables 4.2.6.8 and 6.1.1.4'
H H 0.0000 0.0000 'International Tables Vol C Tables 4.2.6.8 and 6.1.1.4'
B B 0.0090 0.0039 'International Tables Vol C Tables 4.2.6.8 and 6.1.1.4'
Cl Cl 0.3639 0.7018 'International Tables Vol C Tables 4.2.6.8 and 6.1.1.4'
N N 0.0311 0.0180 'International Tables Vol C Tables 4.2.6.8 and 6.1.1.4'
Os Os -4.9801 6.2216 'International Tables Vol C Tables 4.2.6.8 and 6.1.1.4'
P P 0.2955 0.4335 'International Tables Vol C Tables 4.2.6.8 and 6.1.1.4'

loop_
_geom_angle_atom_site_label_1
_geom_angle_atom_site_label_2
_geom_angle_atom_site_label_3
_geom_angle
_geom_angle_site_symmetry_1
_geom_angle_site_symmetry_3
_geom_angle_publ_flag
Cl1 Os1 P1 88.08(3) . . ?
Cl1 Os1 P2 86.02(3) . . ?
P1 Os1 P2 173.91(3) . . ?
N1 Os1 Cl1 172.66(8) . . ?
N1 Os1 P1 93.10(8) . . ?
N1 Os1 P2 92.94(8) . . ?
C1 Os1 Cl1 99.05(11) . . ?
C1 Os1 P1 89.02(10) . . ?
C1 Os1 P2 93.35(10) . . ?
C1 Os1 N1 73.74(13) . . ?
C9 Os1 Cl1 113.69(11) . . ?
C9 Os1 P1 90.89(11) . . ?
C9 Os1 P2 90.15(11) . . ?
C9 Os1 N1 73.55(13) . . ?
C9 Os1 C1 147.24(15) . . ?
C10 P1 Os1 115.88(13) . . ?
C10 P1 C16 103.52(17) . . ?
C10 P1 C22 102.96(17) . . ?
C16 P1 Os1 114.40(11) . . ?
C22 P1 Os1 113.80(12) . . ?
C22 P1 C16 104.88(17) . . ?
C28 P2 Os1 116.39(12) . . ?
C28 P2 C40 105.58(17) . . ?
C34 P2 Os1 111.93(12) . . ?
C34 P2 C28 103.50(17) . . ?
C34 P2 C40 103.56(17) . . ?
C40 P2 Os1 114.54(12) . . ?
C2 P3 C46 107.16(17) . . ?
C2 P3 C58 113.04(17) . . ?
C46 P3 C58 110.85(18) . . ?
C52 P3 C2 109.74(17) . . ?
C52 P3 C46 110.47(18) . . ?
C52 P3 C58 105.61(18) . . ?
C8 P4 C64 109.38(19) . . ?
C8 P4 C65 108.5(2) . . ?
C8 P4 C66 112.15(19) . . ?
C64 P4 C65 109.6(2) . . ?
C64 P4 C66 108.2(2) . . ?
C65 P4 C66 109.0(2) . . ?
C3 N1 Os1 121.1(2) . . ?
C3 N1 C7 119.1(3) . . ?
C7 N1 Os1 119.8(2) . . ?
Os1 C1 H1 119.3 . . ?
C2 C1 Os1 121.3(3) . . ?
C2 C1 H1 119.3 . . ?
Cl1S C1S H1SA 108.8 . . ?
Cl1S C1S H1SB 108.8 . . ?
Cl2S C1S Cl1S 113.8(4) . . ?
Cl2S C1S H1SA 108.8 . . ?
Cl2S C1S H1SB 108.8 . . ?
H1SA C1S H1SB 107.7 . . ?
C1 C2 P3 123.8(3) . . ?
C1 C2 C3 113.7(3) . . ?
C3 C2 P3 122.5(3) . . ?
Cl3S C2S Cl4S 110.5(3) . . ?
Cl3S C2S H2SA 109.6 . . ?
Cl3S C2S H2SB 109.6 . . ?
Cl4S C2S H2SA 109.6 . . ?
Cl4S C2S H2SB 109.6 . . ?
H2SA C2S H2SB 108.1 . . ?
N1 C3 C2 110.0(3) . . ?
N1 C3 C4 121.0(3) . . ?
C4 C3 C2 129.0(3) . . ?
Cl5S C3S H3SA 109.2 . . ?
Cl5S C3S H3SB 109.2 . . ?
Cl6S C3S Cl5S 111.9(5) . . ?
Cl6S C3S H3SA 109.2 . . ?
Cl6S C3S H3SB 109.2 . . ?
H3SA C3S H3SB 107.9 . . ?
C3 C4 H4 120.3 . . ?
C5 C4 C3 119.3(3) . . ?
C5 C4 H4 120.3 . . ?
Cl7S C4S H4SA 108.7 . . ?
Cl7S C4S H4SB 108.7 . . ?
Cl8S C4S Cl7S 114.2(3) . . ?
Cl8S C4S H4SA 108.7 . . ?
Cl8S C4S H4SB 108.7 . . ?
H4SA C4S H4SB 107.6 . . ?
C4 C5 H5 120.3 . . ?
C6 C5 C4 119.4(3) . . ?
C6 C5 H5 120.3 . . ?
Cl9S C5S H5SA 108.7 . . ?
Cl9S C5S H5SB 108.7 . . ?
Cl10 C5S Cl9S 114.0(5) . . ?
Cl10 C5S H5SA 108.7 . . ?
Cl10 C5S H5SB 108.7 . . ?
H5SA C5S H5SB 107.6 . . ?
C5 C6 H6 120.0 . . ?
C5 C6 C7 120.1(3) . . ?
C7 C6 H6 120.0 . . ?
N1 C7 C6 121.0(3) . . ?
N1 C7 C8 110.0(3) . . ?
C6 C7 C8 128.9(3) . . ?
C7 C8 P4 124.6(3) . . ?
C9 C8 P4 125.5(3) . . ?
C9 C8 C7 109.7(3) . . ?
C8 C9 Os1 126.9(3) . . ?
C11 C10 P1 117.4(3) . . ?
C15 C10 P1 123.0(3) . . ?
C15 C10 C11 119.3(4) . . ?
C10 C11 H11 120.0 . . ?
C12 C11 C10 120.1(4) . . ?
C12 C11 H11 120.0 . . ?
C11 C12 H12 119.7 . . ?
C13 C12 C11 120.5(4) . . ?
C13 C12 H12 119.7 . . ?
C12 C13 H13 120.2 . . ?
C14 C13 C12 119.6(4) . . ?
C14 C13 H13 120.2 . . ?
C13 C14 H14 119.5 . . ?
C13 C14 C15 120.9(4) . . ?
C15 C14 H14 119.5 . . ?
C10 C15 H15 120.2 . . ?
C14 C15 C10 119.6(4) . . ?
C14 C15 H15 120.2 . . ?
C17 C16 P1 117.1(3) . . ?
C21 C16 P1 124.4(3) . . ?
C21 C16 C17 118.5(4) . . ?
C16 C17 H17 119.6 . . ?
C18 C17 C16 120.8(4) . . ?
C18 C17 H17 119.6 . . ?
C17 C18 H18 119.9 . . ?
C19 C18 C17 120.1(4) . . ?
C19 C18 H18 119.9 . . ?
C18 C19 H19 120.2 . . ?
C18 C19 C20 119.5(4) . . ?
C20 C19 H19 120.2 . . ?
C19 C20 H20 119.7 . . ?
C19 C20 C21 120.7(4) . . ?
C21 C20 H20 119.7 . . ?
C16 C21 C20 120.3(4) . . ?
C16 C21 H21 119.8 . . ?
C20 C21 H21 119.8 . . ?
C23 C22 P1 121.6(3) . . ?
C27 C22 P1 119.2(3) . . ?
C27 C22 C23 119.2(4) . . ?
C22 C23 H23 120.1 . . ?
C24 C23 C22 119.7(4) . . ?
C24 C23 H23 120.1 . . ?
C23 C24 H24 119.7 . . ?
C25 C24 C23 120.5(4) . . ?
C25 C24 H24 119.7 . . ?
C24 C25 H25 119.9 . . ?
C24 C25 C26 120.2(4) . . ?
C26 C25 H25 119.9 . . ?
C25 C26 H26 120.1 . . ?
C27 C26 C25 119.7(4) . . ?
C27 C26 H26 120.1 . . ?
C22 C27 H27 119.7 . . ?
C26 C27 C22 120.6(4) . . ?
C26 C27 H27 119.7 . . ?
C29 C28 P2 120.6(3) . . ?
C33 C28 P2 119.6(3) . . ?
C33 C28 C29 119.6(4) . . ?
C28 C29 H29 120.3 . . ?
C30 C29 C28 119.5(4) . . ?
C30 C29 H29 120.3 . . ?
C29 C30 H30 119.8 . . ?
C31 C30 C29 120.4(4) . . ?
C31 C30 H30 119.8 . . ?
C30 C31 H31 119.8 . . ?
C30 C31 C32 120.5(4) . . ?
C32 C31 H31 119.8 . . ?
C31 C32 H32 120.2 . . ?
C33 C32 C31 119.5(4) . . ?
C33 C32 H32 120.2 . . ?
C28 C33 C32 120.5(4) . . ?
C28 C33 H33 119.7 . . ?
C32 C33 H33 119.7 . . ?
C35 C34 P2 118.7(3) . . ?
C39 C34 P2 122.2(3) . . ?
C39 C34 C35 119.0(3) . . ?
C34 C35 H35 119.6 . . ?
C36 C35 C34 120.8(4) . . ?
C36 C35 H35 119.6 . . ?
C35 C36 H36 119.9 . . ?
C35 C36 C37 120.2(4) . . ?
C37 C36 H36 119.9 . . ?
C36 C37 H37 120.2 . . ?
C38 C37 C36 119.5(4) . . ?
C38 C37 H37 120.2 . . ?
C37 C38 H38 119.8 . . ?
C37 C38 C39 120.4(4) . . ?
C39 C38 H38 119.8 . . ?
C34 C39 C38 120.1(4) . . ?
C34 C39 H39 119.9 . . ?
C38 C39 H39 119.9 . . ?
C41 C40 P2 119.0(3) . . ?
C41 C40 C45 119.6(3) . . ?
C45 C40 P2 121.4(3) . . ?
C40 C41 H41 120.0 . . ?
C40 C41 C42 120.1(4) . . ?
C42 C41 H41 120.0 . . ?
C41 C42 H42 119.9 . . ?
C43 C42 C41 120.1(4) . . ?
C43 C42 H42 119.9 . . ?
C42 C43 H43 119.9 . . ?
C42 C43 C44 120.2(4) . . ?
C44 C43 H43 119.9 . . ?
C43 C44 H44 119.9 . . ?
C43 C44 C45 120.3(4) . . ?
C45 C44 H44 119.9 . . ?
C40 C45 C44 119.7(4) . . ?
C40 C45 H45 120.2 . . ?
C44 C45 H45 120.2 . . ?
C47 C46 P3 121.7(3) . . ?
C47 C46 C51 120.7(4) . . ?
C51 C46 P3 117.5(3) . . ?
C46 C47 H47 120.3 . . ?
C46 C47 C48 119.4(4) . . ?
C48 C47 H47 120.3 . . ?
C47 C48 H48 120.1 . . ?
C49 C48 C47 119.7(4) . . ?
C49 C48 H48 120.1 . . ?
C48 C49 H49 119.7 . . ?
C50 C49 C48 120.6(4) . . ?
C50 C49 H49 119.7 . . ?
C49 C50 H50 119.8 . . ?
C49 C50 C51 120.3(4) . . ?
C51 C50 H50 119.8 . . ?
C46 C51 C50 119.2(4) . . ?
C46 C51 H51 120.4 . . ?
C50 C51 H51 120.4 . . ?
C53 C52 P3 118.3(3) . . ?
C57 C52 P3 121.2(3) . . ?
C57 C52 C53 120.2(4) . . ?
C52 C53 H53 120.2 . . ?
C54 C53 C52 119.7(4) . . ?
C54 C53 H53 120.2 . . ?
C53 C54 H54 119.9 . . ?
C55 C54 C53 120.2(4) . . ?
C55 C54 H54 119.9 . . ?
C54 C55 H55 119.6 . . ?
C54 C55 C56 120.8(4) . . ?
C56 C55 H55 119.6 . . ?
C55 C56 H56 120.0 . . ?
C55 C56 C57 119.9(4) . . ?
C57 C56 H56 120.0 . . ?
C52 C57 C56 119.2(4) . . ?
C52 C57 H57 120.4 . . ?
C56 C57 H57 120.4 . . ?
C59 C58 P3 121.6(3) . . ?
C63 C58 P3 119.2(3) . . ?
C63 C58 C59 119.2(4) . . ?
C58 C59 H59 120.1 . . ?
C60 C59 C58 119.7(4) . . ?
C60 C59 H59 120.1 . . ?
C59 C60 H60 119.7 . . ?
C61 C60 C59 120.7(4) . . ?
C61 C60 H60 119.7 . . ?
C60 C61 H61 120.3 . . ?
C62 C61 C60 119.4(4) . . ?
C62 C61 H61 120.3 . . ?
C61 C62 H62 119.7 . . ?
C61 C62 C63 120.7(4) . . ?
C63 C62 H62 119.7 . . ?
C58 C63 H63 119.8 . . ?
C62 C63 C58 120.4(4) . . ?
C62 C63 H63 119.8 . . ?
P4 C64 H64A 109.5 . . ?
P4 C64 H64B 109.5 . . ?
P4 C64 H64C 109.5 . . ?
H64A C64 H64B 109.5 . . ?
H64A C64 H64C 109.5 . . ?
H64B C64 H64C 109.5 . . ?
P4 C65 H65A 109.5 . . ?
P4 C65 H65B 109.5 . . ?
P4 C65 H65C 109.5 . . ?
H65A C65 H65B 109.5 . . ?
H65A C65 H65C 109.5 . . ?
H65B C65 H65C 109.5 . . ?
P4 C66 H66A 109.5 . . ?
P4 C66 H66B 109.5 . . ?
P4 C66 H66C 109.5 . . ?
H66A C66 H66B 109.5 . . ?
H66A C66 H66C 109.5 . . ?
H66B C66 H66C 109.5 . . ?
C68 C67 B1 122.3(4) . . ?
C72 C67 C68 115.0(4) . . ?
C72 C67 B1 122.6(4) . . ?
C67 C68 H68 118.7 . . ?
C69 C68 C67 122.5(4) . . ?
C69 C68 H68 118.7 . . ?
C68 C69 H69 119.6 . . ?
C70 C69 C68 120.7(4) . . ?
C70 C69 H69 119.6 . . ?
C69 C70 H70 120.6 . . ?
C69 C70 C71 118.7(4) . . ?
C71 C70 H70 120.6 . . ?
C70 C71 H71 119.9 . . ?
C70 C71 C72 120.2(5) . . ?
C72 C71 H71 119.9 . . ?
C67 C72 H72 118.7 . . ?
C71 C72 C67 122.7(4) . . ?
C71 C72 H72 118.7 . . ?
C74 C73 B1 121.8(4) . . ?
C78 C73 C74 115.4(4) . . ?
C78 C73 B1 122.3(4) . . ?
C73 C74 H74 119.0 . . ?
C73 C74 C75 122.0(5) . . ?
C75 C74 H74 119.0 . . ?
C74 C75 H75 119.8 . . ?
C76 C75 C74 120.4(5) . . ?
C76 C75 H75 119.8 . . ?
C75 C76 H76 120.6 . . ?
C77 C76 C75 118.7(5) . . ?
C77 C76 H76 120.6 . . ?
C76 C77 H77 119.8 . . ?
C76 C77 C78 120.4(5) . . ?
C78 C77 H77 119.8 . . ?
C73 C78 C77 123.1(5) . . ?
C73 C78 H78 118.5 . . ?
C77 C78 H78 118.5 . . ?
C80 C79 C84 115.0(4) . . ?
C80 C79 B1 123.6(4) . . ?
C84 C79 B1 121.1(4) . . ?
C79 C80 H80 119.1 . . ?
C79 C80 C81 121.9(5) . . ?
C81 C80 H80 119.1 . . ?
C80 C81 H81 119.4 . . ?
C82 C81 C80 121.3(5) . . ?
C82 C81 H81 119.4 . . ?
C81 C82 H82 120.8 . . ?
C81 C82 C83 118.5(5) . . ?
C83 C82 H82 120.8 . . ?
C82 C83 H83 119.6 . . ?
C82 C83 C84 120.8(6) . . ?
C84 C83 H83 119.6 . . ?
C79 C84 H84 118.8 . . ?
C83 C84 C79 122.5(5) . . ?
C83 C84 H84 118.8 . . ?
C86 C85 B1 123.4(4) . . ?
C90 C85 C86 114.9(4) . . ?
C90 C85 B1 121.6(4) . . ?
C85 C86 H86 118.8 . . ?
C87 C86 C85 122.5(5) . . ?
C87 C86 H86 118.8 . . ?
C86 C87 H87 119.6 . . ?
C88 C87 C86 120.8(5) . . ?
C88 C87 H87 119.6 . . ?
C87 C88 H88 120.7 . . ?
C87 C88 C89 118.6(4) . . ?
C89 C88 H88 120.7 . . ?
C88 C89 H89 120.0 . . ?
C88 C89 C90 119.9(5) . . ?
C90 C89 H89 120.0 . . ?
C85 C90 H90 118.4 . . ?
C89 C90 C85 123.2(4) . . ?
C89 C90 H90 118.4 . . ?
C92 C91 C96 114.8(4) . . ?
C92 C91 B2 127.4(4) . . ?
C96 C91 B2 117.8(3) . . ?
C91 C92 H92 118.7 . . ?
C93 C92 C91 122.6(4) . . ?
C93 C92 H92 118.7 . . ?
C92 C93 H93 119.5 . . ?
C94 C93 C92 121.1(4) . . ?
C94 C93 H93 119.5 . . ?
C93 C94 H94 120.9 . . ?
C93 C94 C95 118.3(4) . . ?
C95 C94 H94 120.9 . . ?
C94 C95 H95 120.1 . . ?
C96 C95 C94 119.8(4) . . ?
C96 C95 H95 120.1 . . ?
C91 C96 H96 118.3 . . ?
C95 C96 C91 123.5(4) . . ?
C95 C96 H96 118.3 . . ?
C98 C97 B2 123.7(3) . . ?
C102 C97 C98 114.9(4) . . ?
C102 C97 B2 121.0(3) . . ?
C97 C98 H98 118.4 . . ?
C99 C98 C97 123.2(4) . . ?
C99 C98 H98 118.4 . . ?
C98 C99 H99 119.9 . . ?
C100 C99 C98 120.1(4) . . ?
C100 C99 H99 119.9 . . ?
C99 C100 H100 120.7 . . ?
C99 C100 C101 118.5(4) . . ?
C101 C100 H100 120.7 . . ?
C100 C101 H101 119.8 . . ?
C102 C101 C100 120.4(4) . . ?
C102 C101 H101 119.8 . . ?
C97 C102 H102 118.6 . . ?
C101 C102 C97 122.8(4) . . ?
C101 C102 H102 118.6 . . ?
C104 C103 B2 119.9(3) . . ?
C108 C103 C104 115.0(4) . . ?
C108 C103 B2 125.1(4) . . ?
C103 C104 H104 118.4 . . ?
C105 C104 C103 123.1(4) . . ?
C105 C104 H104 118.4 . . ?
C104 C105 H105 120.1 . . ?
C106 C105 C104 119.8(4) . . ?
C106 C105 H105 120.1 . . ?
C105 C106 H106 120.4 . . ?
C107 C106 C105 119.2(4) . . ?
C107 C106 H106 120.4 . . ?
C106 C107 H107 119.8 . . ?
C106 C107 C108 120.4(4) . . ?
C108 C107 H107 119.8 . . ?
C103 C108 H108 118.9 . . ?
C107 C108 C103 122.3(4) . . ?
C107 C108 H108 118.9 . . ?
C110 C109 B2 124.2(3) . . ?
C114 C109 C110 115.9(3) . . ?
C114 C109 B2 119.8(3) . . ?
C109 C110 H110 118.9 . . ?
C111 C110 C109 122.2(4) . . ?
C111 C110 H110 118.9 . . ?
C110 C111 H111 119.7 . . ?
C112 C111 C110 120.6(4) . . ?
C112 C111 H111 119.7 . . ?
C111 C112 H112 120.7 . . ?
C113 C112 C111 118.7(4) . . ?
C113 C112 H112 120.7 . . ?
C112 C113 H113 119.9 . . ?
C112 C113 C114 120.2(4) . . ?
C114 C113 H113 119.9 . . ?
C109 C114 H114 118.8 . . ?
C113 C114 C109 122.4(4) . . ?
C113 C114 H114 118.8 . . ?
C67 B1 C73 110.7(3) . . ?
C67 B1 C85 110.7(3) . . ?
C79 B1 C67 105.1(3) . . ?
C79 B1 C73 112.5(3) . . ?
C79 B1 C85 114.6(4) . . ?
C85 B1 C73 103.3(3) . . ?
C91 B2 C97 105.8(3) . . ?
C103 B2 C91 112.2(3) . . ?
C103 B2 C97 112.8(3) . . ?
C103 B2 C109 105.3(3) . . ?
C109 B2 C91 111.3(3) . . ?
C109 B2 C97 109.5(3) . . ?

loop_
_geom_bond_atom_site_label_1
_geom_bond_atom_site_label_2
_geom_bond_distance
_geom_bond_site_symmetry_2
_geom_bond_publ_flag
Os1 Cl1 2.3726(8) . ?
Os1 P1 2.3933(9) . ?
Os1 P2 2.4038(9) . ?
Os1 N1 2.083(3) . ?
Os1 C1 2.036(4) . ?
Os1 C9 1.907(4) . ?
Cl1S C1S 1.750(7) . ?
Cl2S C1S 1.750(6) . ?
Cl3S C2S 1.757(5) . ?
Cl4S C2S 1.765(5) . ?
Cl5S C3S 1.781(10) . ?
Cl6S C3S 1.742(10) . ?
Cl7S C4S 1.760(5) . ?
Cl8S C4S 1.756(5) . ?
Cl9S C5S 1.734(11) . ?
Cl10 C5S 1.722(10) . ?
P1 C10 1.821(4) . ?
P1 C16 1.835(4) . ?
P1 C22 1.824(4) . ?
P2 C28 1.828(4) . ?
P2 C34 1.824(4) . ?
P2 C40 1.831(4) . ?
P3 C2 1.793(4) . ?
P3 C46 1.800(4) . ?
P3 C52 1.789(4) . ?
P3 C58 1.807(4) . ?
P4 C8 1.761(4) . ?
P4 C64 1.783(4) . ?
P4 C65 1.785(5) . ?
P4 C66 1.793(4) . ?
N1 C3 1.365(5) . ?
N1 C7 1.374(5) . ?
C1 H1 0.9500 . ?
C1 C2 1.351(5) . ?
C1S H1SA 0.9900 . ?
C1S H1SB 0.9900 . ?
C2 C3 1.461(5) . ?
C2S H2SA 0.9900 . ?
C2S H2SB 0.9900 . ?
C3 C4 1.394(5) . ?
C3S H3SA 0.9900 . ?
C3S H3SB 0.9900 . ?
C4 H4 0.9500 . ?
C4 C5 1.393(6) . ?
C4S H4SA 0.9900 . ?
C4S H4SB 0.9900 . ?
C5 H5 0.9500 . ?
C5 C6 1.375(5) . ?
C5S H5SA 0.9900 . ?
C5S H5SB 0.9900 . ?
C6 H6 0.9500 . ?
C6 C7 1.383(5) . ?
C7 C8 1.459(5) . ?
C8 C9 1.371(5) . ?
C10 C11 1.403(6) . ?
C10 C15 1.393(6) . ?
C11 H11 0.9500 . ?
C11 C12 1.386(6) . ?
C12 H12 0.9500 . ?
C12 C13 1.381(7) . ?
C13 H13 0.9500 . ?
C13 C14 1.381(7) . ?
C14 H14 0.9500 . ?
C14 C15 1.392(6) . ?
C15 H15 0.9500 . ?
C16 C17 1.403(5) . ?
C16 C21 1.385(6) . ?
C17 H17 0.9500 . ?
C17 C18 1.384(6) . ?
C18 H18 0.9500 . ?
C18 C19 1.381(6) . ?
C19 H19 0.9500 . ?
C19 C20 1.384(6) . ?
C20 H20 0.9500 . ?
C20 C21 1.391(6) . ?
C21 H21 0.9500 . ?
C22 C23 1.400(5) . ?
C22 C27 1.392(6) . ?
C23 H23 0.9500 . ?
C23 C24 1.397(6) . ?
C24 H24 0.9500 . ?
C24 C25 1.373(7) . ?
C25 H25 0.9500 . ?
C25 C26 1.390(7) . ?
C26 H26 0.9500 . ?
C26 C27 1.390(6) . ?
C27 H27 0.9500 . ?
C28 C29 1.407(5) . ?
C28 C33 1.387(6) . ?
C29 H29 0.9500 . ?
C29 C30 1.397(6) . ?
C30 H30 0.9500 . ?
C30 C31 1.376(7) . ?
C31 H31 0.9500 . ?
C31 C32 1.394(7) . ?
C32 H32 0.9500 . ?
C32 C33 1.394(6) . ?
C33 H33 0.9500 . ?
C34 C35 1.396(5) . ?
C34 C39 1.390(6) . ?
C35 H35 0.9500 . ?
C35 C36 1.377(6) . ?
C36 H36 0.9500 . ?
C36 C37 1.390(7) . ?
C37 H37 0.9500 . ?
C37 C38 1.385(7) . ?
C38 H38 0.9500 . ?
C38 C39 1.392(6) . ?
C39 H39 0.9500 . ?
C40 C41 1.394(6) . ?
C40 C45 1.396(5) . ?
C41 H41 0.9500 . ?
C41 C42 1.394(6) . ?
C42 H42 0.9500 . ?
C42 C43 1.381(7) . ?
C43 H43 0.9500 . ?
C43 C44 1.381(7) . ?
C44 H44 0.9500 . ?
C44 C45 1.399(6) . ?
C45 H45 0.9500 . ?
C46 C47 1.386(6) . ?
C46 C51 1.389(6) . ?
C47 H47 0.9500 . ?
C47 C48 1.398(6) . ?
C48 H48 0.9500 . ?
C48 C49 1.380(7) . ?
C49 H49 0.9500 . ?
C49 C50 1.376(8) . ?
C50 H50 0.9500 . ?
C50 C51 1.390(6) . ?
C51 H51 0.9500 . ?
C52 C53 1.402(6) . ?
C52 C57 1.398(5) . ?
C53 H53 0.9500 . ?
C53 C54 1.384(6) . ?
C54 H54 0.9500 . ?
C54 C55 1.380(7) . ?
C55 H55 0.9500 . ?
C55 C56 1.388(8) . ?
C56 H56 0.9500 . ?
C56 C57 1.399(6) . ?
C57 H57 0.9500 . ?
C58 C59 1.400(5) . ?
C58 C63 1.399(6) . ?
C59 H59 0.9500 . ?
C59 C60 1.396(6) . ?
C60 H60 0.9500 . ?
C60 C61 1.389(7) . ?
C61 H61 0.9500 . ?
C61 C62 1.384(7) . ?
C62 H62 0.9500 . ?
C62 C63 1.385(6) . ?
C63 H63 0.9500 . ?
C64 H64A 0.9800 . ?
C64 H64B 0.9800 . ?
C64 H64C 0.9800 . ?
C65 H65A 0.9800 . ?
C65 H65B 0.9800 . ?
C65 H65C 0.9800 . ?
C66 H66A 0.9800 . ?
C66 H66B 0.9800 . ?
C66 H66C 0.9800 . ?
C67 C68 1.400(6) . ?
C67 C72 1.400(6) . ?
C67 B1 1.644(6) . ?
C68 H68 0.9500 . ?
C68 C69 1.393(6) . ?
C69 H69 0.9500 . ?
C69 C70 1.374(7) . ?
C70 H70 0.9500 . ?
C70 C71 1.380(7) . ?
C71 H71 0.9500 . ?
C71 C72 1.400(7) . ?
C72 H72 0.9500 . ?
C73 C74 1.400(6) . ?
C73 C78 1.392(6) . ?
C73 B1 1.649(6) . ?
C74 H74 0.9500 . ?
C74 C75 1.405(7) . ?
C75 H75 0.9500 . ?
C75 C76 1.383(9) . ?
C76 H76 0.9500 . ?
C76 C77 1.374(9) . ?
C77 H77 0.9500 . ?
C77 C78 1.392(7) . ?
C78 H78 0.9500 . ?
C79 C80 1.401(7) . ?
C79 C84 1.406(7) . ?
C79 B1 1.643(7) . ?
C80 H80 0.9500 . ?
C80 C81 1.403(7) . ?
C81 H81 0.9500 . ?
C81 C82 1.367(9) . ?
C82 H82 0.9500 . ?
C82 C83 1.372(9) . ?
C83 H83 0.9500 . ?
C83 C84 1.394(7) . ?
C84 H84 0.9500 . ?
C85 C86 1.409(6) . ?
C85 C90 1.400(6) . ?
C85 B1 1.648(6) . ?
C86 H86 0.9500 . ?
C86 C87 1.388(7) . ?
C87 H87 0.9500 . ?
C87 C88 1.382(8) . ?
C88 H88 0.9500 . ?
C88 C89 1.390(7) . ?
C89 H89 0.9500 . ?
C89 C90 1.394(6) . ?
C90 H90 0.9500 . ?
C91 C92 1.400(5) . ?
C91 C96 1.405(6) . ?
C91 B2 1.649(6) . ?
C92 H92 0.9500 . ?
C92 C93 1.392(6) . ?
C93 H93 0.9500 . ?
C93 C94 1.382(6) . ?
C94 H94 0.9500 . ?
C94 C95 1.394(6) . ?
C95 H95 0.9500 . ?
C95 C96 1.391(6) . ?
C96 H96 0.9500 . ?
C97 C98 1.405(5) . ?
C97 C102 1.403(5) . ?
C97 B2 1.652(6) . ?
C98 H98 0.9500 . ?
C98 C99 1.394(6) . ?
C99 H99 0.9500 . ?
C99 C100 1.385(6) . ?
C100 H100 0.9500 . ?
C100 C101 1.397(6) . ?
C101 H101 0.9500 . ?
C101 C102 1.389(6) . ?
C102 H102 0.9500 . ?
C103 C104 1.407(6) . ?
C103 C108 1.407(6) . ?
C103 B2 1.646(6) . ?
C104 H104 0.9500 . ?
C104 C105 1.389(6) . ?
C105 H105 0.9500 . ?
C105 C106 1.384(6) . ?
C106 H106 0.9500 . ?
C106 C107 1.383(7) . ?
C107 H107 0.9500 . ?
C107 C108 1.395(6) . ?
C108 H108 0.9500 . ?
C109 C110 1.400(5) . ?
C109 C114 1.398(6) . ?
C109 B2 1.649(5) . ?
C110 H110 0.9500 . ?
C110 C111 1.389(6) . ?
C111 H111 0.9500 . ?
C111 C112 1.386(7) . ?
C112 H112 0.9500 . ?
C112 C113 1.386(6) . ?
C113 H113 0.9500 . ?
C113 C114 1.396(5) . ?
C114 H114 0.9500 . ?

loop_
_geom_torsion_atom_site_label_1
_geom_torsion_atom_site_label_2
_geom_torsion_atom_site_label_3
_geom_torsion_atom_site_label_4
_geom_torsion
_geom_torsion_site_symmetry_1
_geom_torsion_site_symmetry_2
_geom_torsion_site_symmetry_3
_geom_torsion_site_symmetry_4
_geom_torsion_publ_flag
Os1 P1 C10 C11 169.7(3) . . . . ?
Os1 P1 C10 C15 -16.1(4) . . . . ?
Os1 P1 C16 C17 -62.7(3) . . . . ?
Os1 P1 C16 C21 117.6(3) . . . . ?
Os1 P1 C22 C23 114.9(3) . . . . ?
Os1 P1 C22 C27 -63.4(3) . . . . ?
Os1 P2 C28 C29 25.8(4) . . . . ?
Os1 P2 C28 C33 -159.8(3) . . . . ?
Os1 P2 C34 C35 66.4(3) . . . . ?
Os1 P2 C34 C39 -109.3(3) . . . . ?
Os1 P2 C40 C41 41.8(3) . . . . ?
Os1 P2 C40 C45 -137.6(3) . . . . ?
Os1 N1 C3 C2 -3.2(4) . . . . ?
Os1 N1 C3 C4 177.8(3) . . . . ?
Os1 N1 C7 C6 179.7(3) . . . . ?
Os1 N1 C7 C8 0.5(4) . . . . ?
Os1 C1 C2 P3 -179.68(18) . . . . ?
Os1 C1 C2 C3 -0.6(4) . . . . ?
P1 C10 C11 C12 175.6(3) . . . . ?
P1 C10 C15 C14 -175.0(3) . . . . ?
P1 C16 C17 C18 -178.8(3) . . . . ?
P1 C16 C21 C20 179.9(3) . . . . ?
P1 C22 C23 C24 -179.9(3) . . . . ?
P1 C22 C27 C26 179.6(3) . . . . ?
P2 C28 C29 C30 174.3(4) . . . . ?
P2 C28 C33 C32 -174.8(3) . . . . ?
P2 C34 C35 C36 -173.5(3) . . . . ?
P2 C34 C39 C38 173.6(3) . . . . ?
P2 C40 C41 C42 -177.7(3) . . . . ?
P2 C40 C45 C44 178.1(3) . . . . ?
P3 C2 C3 N1 -178.6(2) . . . . ?
P3 C2 C3 C4 0.3(5) . . . . ?
P3 C46 C47 C48 -177.2(3) . . . . ?
P3 C46 C51 C50 177.1(3) . . . . ?
P3 C52 C53 C54 -173.5(3) . . . . ?
P3 C52 C57 C56 173.7(3) . . . . ?
P3 C58 C59 C60 177.3(3) . . . . ?
P3 C58 C63 C62 -177.4(3) . . . . ?
P4 C8 C9 Os1 -175.5(2) . . . . ?
N1 C3 C4 C5 2.7(5) . . . . ?
N1 C7 C8 P4 175.5(3) . . . . ?
N1 C7 C8 C9 -0.6(4) . . . . ?
C1 C2 C3 N1 2.3(4) . . . . ?
C1 C2 C3 C4 -178.8(4) . . . . ?
C2 P3 C46 C47 128.4(3) . . . . ?
C2 P3 C46 C51 -48.9(3) . . . . ?
C2 P3 C52 C53 -68.8(4) . . . . ?
C2 P3 C52 C57 116.9(3) . . . . ?
C2 P3 C58 C59 -35.5(4) . . . . ?
C2 P3 C58 C63 142.3(3) . . . . ?
C2 C3 C4 C5 -176.1(4) . . . . ?
C3 N1 C7 C6 -0.9(5) . . . . ?
C3 N1 C7 C8 180.0(3) . . . . ?
C3 C4 C5 C6 -1.3(6) . . . . ?
C4 C5 C6 C7 -1.1(6) . . . . ?
C5 C6 C7 N1 2.2(6) . . . . ?
C5 C6 C7 C8 -178.8(4) . . . . ?
C6 C7 C8 P4 -3.6(6) . . . . ?
C6 C7 C8 C9 -179.7(4) . . . . ?
C7 N1 C3 C2 177.4(3) . . . . ?
C7 N1 C3 C4 -1.6(5) . . . . ?
C7 C8 C9 Os1 0.5(5) . . . . ?
C10 P1 C16 C17 64.4(3) . . . . ?
C10 P1 C16 C21 -115.4(3) . . . . ?
C10 P1 C22 C23 -11.3(4) . . . . ?
C10 P1 C22 C27 170.4(3) . . . . ?
C10 C11 C12 C13 -0.5(7) . . . . ?
C11 C10 C15 C14 -1.0(6) . . . . ?
C11 C12 C13 C14 -0.5(7) . . . . ?
C12 C13 C14 C15 0.8(7) . . . . ?
C13 C14 C15 C10 0.0(7) . . . . ?
C15 C10 C11 C12 1.2(6) . . . . ?
C16 P1 C10 C11 43.7(3) . . . . ?
C16 P1 C10 C15 -142.2(3) . . . . ?
C16 P1 C22 C23 -119.4(3) . . . . ?
C16 P1 C22 C27 62.3(3) . . . . ?
C16 C17 C18 C19 -1.3(6) . . . . ?
C17 C16 C21 C20 0.1(6) . . . . ?
C17 C18 C19 C20 0.5(6) . . . . ?
C18 C19 C20 C21 0.6(7) . . . . ?
C19 C20 C21 C16 -0.9(7) . . . . ?
C21 C16 C17 C18 1.0(6) . . . . ?
C22 P1 C10 C11 -65.4(3) . . . . ?
C22 P1 C10 C15 108.8(3) . . . . ?
C22 P1 C16 C17 172.0(3) . . . . ?
C22 P1 C16 C21 -7.8(4) . . . . ?
C22 C23 C24 C25 0.8(7) . . . . ?
C23 C22 C27 C26 1.3(6) . . . . ?
C23 C24 C25 C26 0.3(7) . . . . ?
C24 C25 C26 C27 -0.6(7) . . . . ?
C25 C26 C27 C22 -0.2(6) . . . . ?
C27 C22 C23 C24 -1.6(6) . . . . ?
C28 P2 C34 C35 -167.5(3) . . . . ?
C28 P2 C34 C39 16.8(3) . . . . ?
C28 P2 C40 C41 -87.6(3) . . . . ?
C28 P2 C40 C45 93.1(3) . . . . ?
C28 C29 C30 C31 0.2(7) . . . . ?
C29 C28 C33 C32 -0.4(6) . . . . ?
C29 C30 C31 C32 0.0(8) . . . . ?
C30 C31 C32 C33 -0.4(7) . . . . ?
C31 C32 C33 C28 0.6(7) . . . . ?
C33 C28 C29 C30 0.0(6) . . . . ?
C34 P2 C28 C29 -97.4(3) . . . . ?
C34 P2 C28 C33 77.0(3) . . . . ?
C34 P2 C40 C41 163.9(3) . . . . ?
C34 P2 C40 C45 -15.4(3) . . . . ?
C34 C35 C36 C37 -0.2(6) . . . . ?
C35 C34 C39 C38 -2.0(6) . . . . ?
C35 C36 C37 C38 -2.2(6) . . . . ?
C36 C37 C38 C39 2.5(6) . . . . ?
C37 C38 C39 C34 -0.4(6) . . . . ?
C39 C34 C35 C36 2.4(5) . . . . ?
C40 P2 C28 C29 154.1(3) . . . . ?
C40 P2 C28 C33 -31.5(4) . . . . ?
C40 P2 C34 C35 -57.5(3) . . . . ?
C40 P2 C34 C39 126.8(3) . . . . ?
C40 C41 C42 C43 -0.9(7) . . . . ?
C41 C40 C45 C44 -1.2(6) . . . . ?
C41 C42 C43 C44 -0.4(7) . . . . ?
C42 C43 C44 C45 0.9(7) . . . . ?
C43 C44 C45 C40 -0.1(6) . . . . ?
C45 C40 C41 C42 1.7(6) . . . . ?
C46 P3 C2 C1 127.8(3) . . . . ?
C46 P3 C2 C3 -51.1(3) . . . . ?
C46 P3 C52 C53 173.2(3) . . . . ?
C46 P3 C52 C57 -1.0(4) . . . . ?
C46 P3 C58 C59 84.8(3) . . . . ?
C46 P3 C58 C63 -97.4(3) . . . . ?
C46 C47 C48 C49 0.4(7) . . . . ?
C47 C46 C51 C50 -0.2(6) . . . . ?
C47 C48 C49 C50 -0.6(7) . . . . ?
C48 C49 C50 C51 0.4(7) . . . . ?
C49 C50 C51 C46 0.0(7) . . . . ?
C51 C46 C47 C48 0.0(6) . . . . ?
C52 P3 C2 C1 7.8(4) . . . . ?
C52 P3 C2 C3 -171.1(3) . . . . ?
C52 P3 C46 C47 -112.1(3) . . . . ?
C52 P3 C46 C51 70.6(3) . . . . ?
C52 P3 C58 C59 -155.5(3) . . . . ?
C52 P3 C58 C63 22.3(3) . . . . ?
C52 C53 C54 C55 -0.4(7) . . . . ?
C53 C52 C57 C56 -0.4(6) . . . . ?
C53 C54 C55 C56 -0.5(7) . . . . ?
C54 C55 C56 C57 0.9(8) . . . . ?
C55 C56 C57 C52 -0.5(7) . . . . ?
C57 C52 C53 C54 0.8(6) . . . . ?
C58 P3 C2 C1 -109.8(3) . . . . ?
C58 P3 C2 C3 71.3(3) . . . . ?
C58 P3 C46 C47 4.7(4) . . . . ?
C58 P3 C46 C51 -172.7(3) . . . . ?
C58 P3 C52 C53 53.3(3) . . . . ?
C58 P3 C52 C57 -120.9(3) . . . . ?
C58 C59 C60 C61 0.3(6) . . . . ?
C59 C58 C63 C62 0.5(6) . . . . ?
C59 C60 C61 C62 0.0(7) . . . . ?
C60 C61 C62 C63 0.0(7) . . . . ?
C61 C62 C63 C58 -0.3(6) . . . . ?
C63 C58 C59 C60 -0.5(6) . . . . ?
C64 P4 C8 C7 -58.6(4) . . . . ?
C64 P4 C8 C9 116.9(4) . . . . ?
C65 P4 C8 C7 -178.2(3) . . . . ?
C65 P4 C8 C9 -2.6(4) . . . . ?
C66 P4 C8 C7 61.4(4) . . . . ?
C66 P4 C8 C9 -123.1(4) . . . . ?
C67 C68 C69 C70 2.1(7) . . . . ?
C68 C67 C72 C71 3.5(8) . . . . ?
C68 C67 B1 C73 -143.7(4) . . . . ?
C68 C67 B1 C79 94.6(5) . . . . ?
C68 C67 B1 C85 -29.8(6) . . . . ?
C68 C69 C70 C71 1.3(7) . . . . ?
C69 C70 C71 C72 -2.1(9) . . . . ?
C70 C71 C72 C67 -0.4(10) . . . . ?
C72 C67 C68 C69 -4.4(7) . . . . ?
C72 C67 B1 C73 40.3(6) . . . . ?
C72 C67 B1 C79 -81.4(5) . . . . ?
C72 C67 B1 C85 154.2(5) . . . . ?
C73 C74 C75 C76 -1.5(8) . . . . ?
C74 C73 C78 C77 -0.4(7) . . . . ?
C74 C73 B1 C67 -150.9(4) . . . . ?
C74 C73 B1 C79 -33.6(5) . . . . ?
C74 C73 B1 C85 90.6(5) . . . . ?
C74 C75 C76 C77 -0.1(8) . . . . ?
C75 C76 C77 C78 1.4(8) . . . . ?
C76 C77 C78 C73 -1.1(8) . . . . ?
C78 C73 C74 C75 1.7(7) . . . . ?
C78 C73 B1 C67 37.8(6) . . . . ?
C78 C73 B1 C79 155.1(4) . . . . ?
C78 C73 B1 C85 -80.8(5) . . . . ?
C79 C80 C81 C82 -0.8(7) . . . . ?
C80 C79 C84 C83 -1.6(7) . . . . ?
C80 C79 B1 C67 -92.3(5) . . . . ?
C80 C79 B1 C73 147.1(4) . . . . ?
C80 C79 B1 C85 29.5(5) . . . . ?
C80 C81 C82 C83 -1.3(7) . . . . ?
C81 C82 C83 C84 1.9(8) . . . . ?
C82 C83 C84 C79 -0.4(8) . . . . ?
C84 C79 C80 C81 2.1(6) . . . . ?
C84 C79 B1 C67 81.6(5) . . . . ?
C84 C79 B1 C73 -39.0(5) . . . . ?
C84 C79 B1 C85 -156.6(4) . . . . ?
C85 C86 C87 C88 0.2(8) . . . . ?
C86 C85 C90 C89 -1.6(6) . . . . ?
C86 C85 B1 C67 148.4(4) . . . . ?
C86 C85 B1 C73 -93.0(5) . . . . ?
C86 C85 B1 C79 29.7(6) . . . . ?
C86 C87 C88 C89 -1.3(8) . . . . ?
C87 C88 C89 C90 1.0(7) . . . . ?
C88 C89 C90 C85 0.5(7) . . . . ?
C90 C85 C86 C87 1.2(7) . . . . ?
C90 C85 B1 C67 -36.5(5) . . . . ?
C90 C85 B1 C73 82.1(4) . . . . ?
C90 C85 B1 C79 -155.2(4) . . . . ?
C91 C92 C93 C94 0.4(6) . . . . ?
C92 C91 C96 C95 -0.3(6) . . . . ?
C92 C91 B2 C97 130.6(4) . . . . ?
C92 C91 B2 C103 7.2(5) . . . . ?
C92 C91 B2 C109 -110.5(4) . . . . ?
C92 C93 C94 C95 0.5(6) . . . . ?
C93 C94 C95 C96 -1.2(6) . . . . ?
C94 C95 C96 C91 1.2(6) . . . . ?
C96 C91 C92 C93 -0.5(5) . . . . ?
C96 C91 B2 C97 -49.1(4) . . . . ?
C96 C91 B2 C103 -172.5(3) . . . . ?
C96 C91 B2 C109 69.8(4) . . . . ?
C97 C98 C99 C100 -0.7(6) . . . . ?
C98 C97 C102 C101 1.0(6) . . . . ?
C98 C97 B2 C91 102.4(4) . . . . ?
C98 C97 B2 C103 -134.6(4) . . . . ?
C98 C97 B2 C109 -17.7(5) . . . . ?
C98 C99 C100 C101 0.3(6) . . . . ?
C99 C100 C101 C102 0.7(6) . . . . ?
C100 C101 C102 C97 -1.4(6) . . . . ?
C102 C97 C98 C99 0.0(6) . . . . ?
C102 C97 B2 C91 -70.2(4) . . . . ?
C102 C97 B2 C103 52.8(5) . . . . ?
C102 C97 B2 C109 169.7(3) . . . . ?
C103 C104 C105 C106 1.9(7) . . . . ?
C104 C103 C108 C107 2.2(6) . . . . ?
C104 C103 B2 C91 -54.2(4) . . . . ?
C104 C103 B2 C97 -173.6(3) . . . . ?
C104 C103 B2 C109 67.0(4) . . . . ?
C104 C105 C106 C107 1.2(7) . . . . ?
C105 C106 C107 C108 -2.4(7) . . . . ?
C106 C107 C108 C103 0.7(6) . . . . ?
C108 C103 C104 C105 -3.5(6) . . . . ?
C108 C103 B2 C91 127.7(4) . . . . ?
C108 C103 B2 C97 8.3(5) . . . . ?
C108 C103 B2 C109 -111.0(4) . . . . ?
C109 C110 C111 C112 -1.6(7) . . . . ?
C110 C109 C114 C113 0.7(6) . . . . ?
C110 C109 B2 C91 6.2(5) . . . . ?
C110 C109 B2 C97 122.9(4) . . . . ?
C110 C109 B2 C103 -115.6(4) . . . . ?
C110 C111 C112 C113 0.9(7) . . . . ?
C111 C112 C113 C114 0.5(6) . . . . ?
C112 C113 C114 C109 -1.3(6) . . . . ?
C114 C109 C110 C111 0.8(6) . . . . ?
C114 C109 B2 C91 -175.9(3) . . . . ?
C114 C109 B2 C97 -59.2(4) . . . . ?
C114 C109 B2 C103 62.3(4) . . . . ?
B1 C67 C68 C69 179.3(4) . . . . ?
B1 C67 C72 C71 179.8(5) . . . . ?
B1 C73 C74 C75 -170.2(4) . . . . ?
B1 C73 C78 C77 171.4(4) . . . . ?
B1 C79 C80 C81 176.4(4) . . . . ?
B1 C79 C84 C83 -176.0(4) . . . . ?
B1 C85 C86 C87 176.5(4) . . . . ?
B1 C85 C90 C89 -177.0(4) . . . . ?
B2 C91 C92 C93 179.8(4) . . . . ?
B2 C91 C96 C95 179.5(4) . . . . ?
B2 C97 C98 C99 -172.9(4) . . . . ?
B2 C97 C102 C101 174.2(4) . . . . ?
B2 C103 C104 C105 178.2(4) . . . . ?
B2 C103 C108 C107 -179.6(4) . . . . ?
B2 C109 C110 C111 178.7(4) . . . . ?
B2 C109 C114 C113 -177.4(4) . . . . ?
